data_7131450
loop_
_publ_author_name
'Riesinger, Christoph'
'R&#xf6;hner, David'
'Krossing, Ingo'
'Scheer, Manfred'

_publ_section_title
;
 Teaching old tricks to new dogs - rational synthesis of multi-decker
 complexes featuring <i>cyclo</i>-P<sub>5</sub> decks.
;
_journal_issue 30
_journal_name_full 'Chemical communications (Cambridge, England)'
_journal_page_first 4495
_journal_page_last 4498
_journal_paper_doi 10.1039/d3cc00898c
_journal_volume 59
_journal_year 2023
_chemical_formula_moiety 'C27 H44 Fe Mn P5, Al C16 F36 O4'
_chemical_formula_sum 'C43 H44 Al F36 Fe Mn O4 P5'
_chemical_formula_weight 1601.40
_space_group_crystal_system monoclinic
_space_group_IT_number 14
_space_group_name_Hall '-P 2ybc'
_space_group_name_H-M_alt 'P 1 21/c 1'
_atom_sites_solution_hydrogens geom
_atom_sites_solution_primary dual
_audit_creation_date 2022-11-17
_audit_creation_method
;
Olex2 1.5-alpha
(compiled 2022.11.02 svn.ra8b101fa for OlexSys, GUI svn.r6635)
;
_audit_update_record
;
2023-02-17 deposited with the CCDC.	2023-03-20 downloaded from the CCDC.
;
_cell_angle_alpha 90
_cell_angle_beta 93.7580(10)
_cell_angle_gamma 90
_cell_formula_units_Z 4
_cell_length_a 11.95740(10)
_cell_length_b 21.6035(2)
_cell_length_c 23.2630(2)
_cell_measurement_reflns_used 35210
_cell_measurement_temperature 123.00(10)
_cell_measurement_theta_max 66.5920
_cell_measurement_theta_min 4.2010
_cell_volume 5996.42(9)
_computing_cell_refinement 'CrysAlisPro 1.171.41.93a (Rigaku OD, 2020)'
_computing_data_collection 'CrysAlisPro 1.171.41.93a (Rigaku OD, 2020)'
_computing_data_reduction 'CrysAlisPro 1.171.41.93a (Rigaku OD, 2020)'
_computing_molecular_graphics 'Olex2 1.5-alpha (Dolomanov et al., 2009)'
_computing_publication_material 'Olex2 1.5-alpha (Dolomanov et al., 2009)'
_computing_structure_refinement 'SHELXL 2018/3 (Sheldrick, 2015)'
_computing_structure_solution 'SHELXT 2018/2 (Sheldrick, 2018)'
_diffrn_ambient_environment N~2~
_diffrn_ambient_temperature 123.00(10)
_diffrn_detector 'CCD plate'
_diffrn_detector_area_resol_mean 4.2047
_diffrn_detector_type TitanS2
_diffrn_measured_fraction_theta_full 0.996
_diffrn_measured_fraction_theta_max 0.996
_diffrn_measurement_details
;
List of Runs (angles in degrees, time in seconds):

  # Type    Start    End  Width  t~exp~   \w     \q     \k     \f   Frames
#--------------------------------------------------------------------------
  1  \w    -43.00 -18.00   1.00    2.00    --  -43.23  84.00-123.00   25
  2  \w    -32.00  21.00   1.00    2.00    --   43.23 -84.00 116.00   53
  3  \w     39.00  65.00   1.00    2.00    --   43.23 -84.00 116.00   26
  4  \w     94.00 119.00   1.00    8.00    --   86.50  84.00-123.00   25
  5  \w    -67.00 -41.00   1.00    8.00    --  -90.00  84.00-123.00   26
  6  \w   -124.00 -99.00   1.00    8.00    --  -90.00  84.00-123.00   25
  7  \w    -95.00 -29.00   1.00    2.00    --  -43.23 125.00 -30.00   66
  8  \w    -91.00 -42.00   1.00    2.00    --  -43.23 125.00  30.00   49
  9  \w     20.00 115.00   1.00    2.00    --   43.23  37.00-120.00   95
 10  \w     40.00  65.00   1.00    8.00    --   86.50 -84.00 116.00   25
 11  \w   -152.00-107.00   1.00    8.00    --  -90.00 -77.00 150.00   45
 12  \w   -119.00 -76.00   1.00    8.00    --  -90.00 -59.00 122.32   43
 13  \w   -164.00-127.00   1.00    8.00    --  -90.00 -77.00-120.00   37
 14  \w   -162.00-105.00   1.00    8.00    --  -90.00 -77.00  90.00   57
 15  \w   -156.00 -66.00   1.00    8.00    --  -90.00 -55.00-167.54   90
 16  \w   -154.00-129.00   1.00    8.00    --  -90.00-125.00-120.00   25
 17  \w   -118.00 -63.00   1.00    8.00    --  -90.00 -64.00-176.17   55
 18  \w   -158.00-128.00   1.00    8.00    --  -90.00 -59.00 122.32   30
 19  \w   -127.00-101.00   1.00    8.00    --  -90.00  -7.00-174.77   26
 20  \w   -145.00-113.00   1.00    8.00    --  -90.00 -45.00-150.00   32
 21  \w   -155.00-129.00   1.00    8.00    --  -90.00 -64.00 157.33   26
 22  \w   -142.00-117.00   1.00    8.00    --  -90.00-125.00  60.00   25
 23  \w   -164.00-118.00   1.00    8.00    --  -90.00-125.00 -90.00   46
 24  \w   -104.00 -79.00   1.00    8.00    --  -90.00 -64.00 157.33   25
 25  \w   -110.00 -84.00   1.00    8.00    --  -90.00 -70.00 158.14   26
 26  \w   -112.00 -77.00   1.00    8.00    --  -90.00  53.00  96.91   35
 27  \w    -69.00 -43.00   1.00    8.00    --  -90.00  53.00  96.91   26
 28  \w   -117.00 -66.00   1.00    8.00    --  -90.00  61.00-120.00   51
 29  \w   -146.00-116.00   1.00    8.00    --  -90.00 -63.00 -68.14   30
 30  \w   -102.00 -64.00   1.00    8.00    --  -90.00 -63.00 -68.14   38
 31  \w   -156.00-113.00   1.00    8.00    --  -90.00 -59.00  17.22   43
 32  \w    -98.00 -66.00   1.00    8.00    --  -90.00 -45.00-150.00   32
 33  \w    -91.00 -28.00   1.00    8.00    --  -90.00 125.00  60.00   63
 34  \w    -78.00 -52.00   1.00    8.00    --  -90.00 125.00 -60.00   26
 35  \w   -100.00 -74.00   1.00    8.00    --  -90.00 125.00  30.00   26
 36  \w   -105.00 -43.00   1.00    8.00    --  -90.00  96.00-160.17   62
 37  \w   -112.00 -27.00   1.00    8.00    --  -90.00 125.00   0.00   85
 38  \w   -140.00-102.00   1.00    8.00    --  -90.00 -84.00 116.00   38
;
_diffrn_measurement_device 'four-circle diffractometer'
_diffrn_measurement_device_type 'SuperNova, Dualflex, TitanS2'
_diffrn_measurement_method '\w scans'
_diffrn_orient_matrix_type 'CrysAlisPro convention (1999,Acta A55,543-557)'
_diffrn_orient_matrix_UB_11 -0.0606806000
_diffrn_orient_matrix_UB_12 0.0629486000
_diffrn_orient_matrix_UB_13 -0.0014016000
_diffrn_orient_matrix_UB_21 -0.0108743000
_diffrn_orient_matrix_UB_22 -0.0039690000
_diffrn_orient_matrix_UB_23 0.0655292000
_diffrn_orient_matrix_UB_31 0.1133750000
_diffrn_orient_matrix_UB_32 0.0333120000
_diffrn_orient_matrix_UB_33 0.0105185000
_diffrn_radiation_monochromator mirror
_diffrn_radiation_probe x-ray
_diffrn_radiation_type 'Cu K\a'
_diffrn_radiation_wavelength 1.54184
_diffrn_reflns_av_R_equivalents 0.0488
_diffrn_reflns_av_unetI/netI 0.0256
_diffrn_reflns_Laue_measured_fraction_full 0.996
_diffrn_reflns_Laue_measured_fraction_max 0.996
_diffrn_reflns_limit_h_max 14
_diffrn_reflns_limit_h_min -13
_diffrn_reflns_limit_k_max 25
_diffrn_reflns_limit_k_min -25
_diffrn_reflns_limit_l_max 27
_diffrn_reflns_limit_l_min -27
_diffrn_reflns_number 63995
_diffrn_reflns_point_group_measured_fraction_full 0.996
_diffrn_reflns_point_group_measured_fraction_max 0.996
_diffrn_reflns_theta_full 66.753
_diffrn_reflns_theta_max 66.753
_diffrn_reflns_theta_min 3.705
_diffrn_source 'micro-focus sealed X-ray tube'
_diffrn_source_type 'SuperNova (Cu) X-ray Source'
_exptl_absorpt_coefficient_mu 6.488
_exptl_absorpt_correction_T_max 0.837
_exptl_absorpt_correction_T_min 0.350
_exptl_absorpt_correction_type gaussian
_exptl_absorpt_process_details
;
CrysAlisPro 1.171.41.93a (Rigaku Oxford Diffraction, 2020)
Numerical absorption correction based on gaussian integration over
a multifaceted crystal model
Empirical absorption correction using spherical harmonics,
implemented in SCALE3 ABSPACK scaling algorithm.
;
_exptl_crystal_colour 'dark green'
_exptl_crystal_density_diffrn 1.774
_exptl_crystal_description block
_exptl_crystal_F_000 3188
_exptl_crystal_size_max 0.259
_exptl_crystal_size_mid 0.2
_exptl_crystal_size_min 0.163
_refine_diff_density_max 0.711
_refine_diff_density_min -0.371
_refine_diff_density_rms 0.065
_refine_ls_extinction_method none
_refine_ls_goodness_of_fit_ref 1.019
_refine_ls_hydrogen_treatment constr
_refine_ls_matrix_type full
_refine_ls_number_parameters 1179
_refine_ls_number_reflns 10585
_refine_ls_number_restraints 1041
_refine_ls_restrained_S_all 1.041
_refine_ls_R_factor_all 0.0389
_refine_ls_R_factor_gt 0.0370
_refine_ls_shift/su_max 0.002
_refine_ls_shift/su_mean 0.000
_refine_ls_structure_factor_coef Fsqd
_refine_ls_weighting_details 'w=1/[\s^2^(Fo^2^)+(0.0540P)^2^+5.3926P] where P=(Fo^2^+2Fc^2^)/3'
_refine_ls_weighting_scheme calc
_refine_ls_wR_factor_gt 0.0943
_refine_ls_wR_factor_ref 0.0961
_reflns_Friedel_coverage 0.000
_reflns_number_gt 10027
_reflns_number_total 10585
_reflns_threshold_expression 'I > 2\s(I)'
_cod_data_source_file d3cc00898c2.cif
_cod_data_source_block as18
_cod_depositor_comments 'Adding full bibliography for 7131448--7131455.cif.'
_cod_database_code 7131450
_shelx_shelxl_version_number 2018/3
_chemical_oxdiff_formula C43H44AlF36FeMnO4P5
_shelx_space_group_comment
;
The symmetry employed for this shelxl refinement is uniquely defined
by the following loop, which should always be used as a source of
symmetry information in preference to the above space-group names.
They are only intended as comments.
;
_shelx_estimated_absorpt_t_max 0.418
_shelx_estimated_absorpt_t_min 0.284
_olex2_refinement_description
;
1. Restrained distances
 F11-C45 = F21-C45 = F43-C45
 1.33 with sigma of 0.02
 F37-C43 = F9-C43 = F41-C43
 1.33 with sigma of 0.02
 F39-C11 = F5-C11 = F19-C11
 1.33 with sigma of 0.02
 C51-C25 = C39-C25 = C25-C13
 1.53 with sigma of 0.02
 F29-C39A = F31-C39A = F59-C39A
 1.33 with sigma of 0.02
 C39A-C25
 1.53 with sigma of 0.02
 F9-F37
 2.2 with sigma of 0.04
 F19-F5
 2.2 with sigma of 0.04
 F41-F9
 2.2 with sigma of 0.04
 F11-F21
 2.2 with sigma of 0.04
 F39-F19
 2.2 with sigma of 0.04
 F21-F43
 2.2 with sigma of 0.04
 F5-F39
 2.2 with sigma of 0.04
 F43-F11
 2.2 with sigma of 0.04
 F37-F41
 2.2 with sigma of 0.04
 F31-F59
 2.2 with sigma of 0.04
 F59-F29
 2.2 with sigma of 0.04
 F29-F31
 2.2 with sigma of 0.04
2. Uiso/Uaniso restraints and constraints
F20 \\sim F56 \\sim F60 \\sim F62 \\sim C46 \\sim F63 \\sim F2 \\sim F33 \\sim
F17 \\sim F35 \\sim C5 \\sim C41 \\sim C21 \\sim F9 \\sim F37 \\sim F19 \\sim
F39 \\sim F5 \\sim F41 \\sim F21 \\sim F43 \\sim C43 \\sim C11 \\sim C45 \\sim
F11: within 1.7A with sigma of 0.02 and sigma for terminal atoms of 0.04 within
1.7A
F4 \\sim F12 \\sim F18 \\sim F24 \\sim F26 \\sim F30 \\sim F44 \\sim F46 \\sim
F48 \\sim F54 \\sim C27 \\sim C2 \\sim C33 \\sim C37 \\sim F23 \\sim F47 \\sim
F3 \\sim F49 \\sim F25 \\sim F51 \\sim F13 \\sim F53 \\sim C23 \\sim C47 \\sim
C3 \\sim C49: within 1.7A with sigma of 0.02 and sigma for terminal atoms of
0.04 within 1.7A
F60 \\sim F62 \\sim C41 \\sim F9 \\sim F37 \\sim F41 \\sim C43 \\sim F2: within
1.7A with sigma of 0.01 and sigma for terminal atoms of 0.02 within 1.7A
F1 \\sim F8 \\sim F10 \\sim F24 \\sim F28 \\sim F36 \\sim F42 \\sim F50 \\sim
F58 \\sim C42 \\sim C7 \\sim C9 \\sim C39 \\sim F27 \\sim F55 \\sim F7 \\sim
F57 \\sim F29 \\sim F59 \\sim F15 \\sim F61 \\sim F31 \\sim C25 \\sim C51 \\sim
C13 \\sim O3 \\sim O2: within 1.7A with sigma of 0.01 and sigma for terminal
atoms of 0.02 within 1.7A
C39A \\sim C39: within 1.7A with sigma of 0.01 and sigma for terminal atoms of
0.02 within 1.7A
3. Others
 Sof(F9)=Sof(F37)=Sof(F19)=Sof(F39)=Sof(F5)=Sof(F41)=Sof(F21)=Sof(F43)=
 Sof(C43)=Sof(C11)=Sof(C45)=Sof(F11)=1-FVAR(1)
 Sof(F20)=Sof(F56)=Sof(F60)=Sof(F62)=Sof(F63)=Sof(F2)=Sof(F33)=Sof(F17)=
 Sof(F35)=Sof(C5)=Sof(C41)=Sof(C21)=FVAR(1)
 Sof(F23)=Sof(F47)=Sof(F3)=Sof(F49)=Sof(F25)=Sof(F51)=Sof(F13)=Sof(F53)=
 Sof(C23)=Sof(C47)=Sof(C3)=Sof(C49)=1-FVAR(2)
 Sof(F12)=Sof(F18)=Sof(F26)=Sof(F30)=Sof(F44)=Sof(F46)=Sof(F48)=Sof(F54)=
 Sof(C27)=Sof(C2)=Sof(C33)=Sof(C37)=FVAR(2)
 Sof(O2)=Sof(F27)=Sof(F55)=Sof(F7)=Sof(F57)=Sof(F29)=Sof(F59)=Sof(F15)=
 Sof(F61)=Sof(F31)=Sof(C25)=Sof(C51)=Sof(C13)=Sof(C39A)=1-FVAR(3)
 Sof(F1)=Sof(F8)=Sof(F10)=Sof(O3)=Sof(F24)=Sof(F28)=Sof(F36)=Sof(F42)=Sof(F50)=
 Sof(F58)=Sof(C42)=Sof(C7)=Sof(C9)=Sof(C39)=FVAR(3)
4.a Aromatic/amide H refined with riding coordinates:
 C4(H4), C10(H10)
4.b Idealised Me refined as rotating group:
 C22(H22A,H22B,H22C), C24(H24A,H24B,H24C), C26(H26A,H26B,H26C), C32(H32A,H32B,
 H32C), C34(H34A,H34B,H34C), C36(H36A,H36B,H36C), C40(H40A,H40B,H40C), C44(H44A,
 H44B,H44C), C48(H48A,H48B,H48C), C50(H50A,H50B,H50C), C52(H52A,H52B,H52C),
 C53(H53A,H53B,H53C), C29(H29A,H29B,H29C), C15(H15A,H15B,H15C)
;
_olex2_date_sample_data_collection 2022-05-10
_olex2_submission_special_instructions 'No special instructions were received'
_oxdiff_exptl_absorpt_empirical_details
;
Empirical correction (ABSPACK) includes:
- Absorption correction using spherical harmonics
- Frame scaling
;
_oxdiff_exptl_absorpt_empirical_full_max 1.488
_oxdiff_exptl_absorpt_empirical_full_min 0.787

loop_
_space_group_symop_operation_xyz
'x, y, z'
'-x, y+1/2, -z+1/2'
'-x, -y, -z'
'x, -y-1/2, z-1/2'

loop_
_atom_site_label
_atom_site_type_symbol
_atom_site_fract_x
_atom_site_fract_y
_atom_site_fract_z
_atom_site_U_iso_or_equiv
_atom_site_adp_type
_atom_site_occupancy
_atom_site_site_symmetry_order
_atom_site_calc_flag
_atom_site_refinement_flags_posn
_atom_site_refinement_flags_adp
_atom_site_refinement_flags_occupancy
_atom_site_disorder_assembly
_atom_site_disorder_group
Fe1 Fe 1.07511(3) 0.35331(2) 0.91623(2) 0.01624(9) Uani 1 1 d . . . . .
Mn1 Mn 0.94481(3) 0.28622(2) 0.99555(2) 0.01565(9) Uani 1 1 d . . . . .
P1 P 1.12462(5) 0.32838(3) 1.01275(2) 0.02910(14) Uani 1 1 d . . . . .
P4 P 0.98487(6) 0.39243(3) 0.99461(3) 0.02899(14) Uani 1 1 d . . . . .
P5 P 1.10654(5) 0.25289(3) 0.95080(3) 0.03062(15) Uani 1 1 d . . . . .
P3 P 0.88167(5) 0.35587(3) 0.92180(3) 0.02955(15) Uani 1 1 d . . . . .
P2 P 0.95417(6) 0.26840(3) 0.89639(2) 0.03011(15) Uani 1 1 d . . . . .
Al08 Al 0.51164(5) 0.51120(3) 0.71511(3) 0.01936(14) Uani 1 1 d . . . . .
F1 F 0.40345(15) 0.38515(9) 0.78823(8) 0.0443(5) Uani 0.897(2) 1 d . U P A 1
F4 F 0.26959(15) 0.49871(10) 0.77484(8) 0.0557(5) Uani 1 1 d . U . . .
F6 F 0.50417(15) 0.61995(9) 0.59133(10) 0.0595(5) Uani 1 1 d . . . . .
F8 F 0.57956(18) 0.37693(10) 0.81160(8) 0.0493(5) Uani 0.897(2) 1 d . U P A 1
O1 O 0.53751(15) 0.51931(9) 0.78842(8) 0.0382(4) Uani 1 1 d . . . . .
O4 O 0.62075(15) 0.54395(9) 0.68160(9) 0.0394(4) Uani 1 1 d . . . . .
F10 F 0.4831(2) 0.29711(11) 0.78178(11) 0.0555(6) Uani 0.897(2) 1 d . U P A 1
F12 F 0.2255(3) 0.44627(18) 0.69894(18) 0.0475(8) Uani 0.791(9) 1 d . U P B 1
F14 F 0.54249(18) 0.49866(9) 0.58015(9) 0.0621(5) Uani 1 1 d . . . . .
F16 F 0.83678(15) 0.53035(10) 0.67501(10) 0.0689(6) Uani 1 1 d . . . . .
F18 F 0.2704(7) 0.5875(4) 0.5878(3) 0.0572(17) Uani 0.791(9) 1 d . U P B 1
O5 O 0.38921(14) 0.54783(10) 0.69260(8) 0.0381(4) Uani 1 1 d . . . . .
O3 O 0.4944(2) 0.43402(9) 0.69976(10) 0.0335(5) Uani 0.897(2) 1 d . U P A 1
F20 F 0.5614(10) 0.5487(5) 0.9357(3) 0.066(3) Uani 0.598(7) 1 d . U P C 1
F22 F 0.66315(19) 0.66413(10) 0.58303(12) 0.0797(7) Uani 1 1 d . . . . .
F24 F 0.34199(19) 0.33138(13) 0.68601(10) 0.0577(6) Uani 0.897(2) 1 d . U P A 1
F26 F 0.3012(4) 0.49129(19) 0.60156(15) 0.0597(10) Uani 0.791(9) 1 d . U P B 1
F28 F 0.70968(17) 0.40805(13) 0.72363(12) 0.0667(7) Uani 0.897(2) 1 d . U P A 1
F30 F 0.1116(6) 0.5143(2) 0.7283(3) 0.0621(15) Uani 0.791(9) 1 d . U P B 1
F32 F 0.84477(17) 0.58766(13) 0.60020(11) 0.0868(8) Uani 1 1 d . . . . .
F34 F 0.80771(17) 0.62774(11) 0.68060(12) 0.0771(7) Uani 1 1 d . . . . .
F36 F 0.6644(2) 0.35633(14) 0.64649(14) 0.0684(8) Uani 0.897(2) 1 d . U P A 1
F38 F 0.5905(2) 0.66333(9) 0.66447(11) 0.0722(6) Uani 1 1 d . . . . .
F40 F 0.6612(2) 0.54858(13) 0.53233(9) 0.0836(7) Uani 1 1 d . . . . .
F42 F 0.4444(2) 0.35668(12) 0.61618(9) 0.0610(6) Uani 0.897(2) 1 d . U P A 1
F44 F 0.3030(3) 0.66055(13) 0.68240(18) 0.0584(10) Uani 0.791(9) 1 d . U P B 1
C1 C 0.77574(18) 0.26291(10) 1.01653(9) 0.0205(4) Uani 1 1 d . . . . .
C4 C 0.83877(18) 0.20844(10) 1.00776(9) 0.0197(4) Uani 1 1 d . . . . .
H4 H 0.821445 0.178951 0.978209 0.024 Uiso 1 1 calc R U . . .
F46 F 0.2383(4) 0.62286(15) 0.7584(2) 0.0723(13) Uani 0.791(9) 1 d . U P B 1
C6 C 0.65902(18) 0.27800(11) 0.99061(10) 0.0251(5) Uani 1 1 d . . . . .
F48 F 0.1348(4) 0.5265(2) 0.6106(2) 0.0696(14) Uani 0.791(9) 1 d . U P B 1
F50 F 0.4829(3) 0.27568(11) 0.66721(13) 0.0760(9) Uani 0.897(2) 1 d . U P A 1
C8 C 0.93220(18) 0.20390(10) 1.04955(9) 0.0192(4) Uani 1 1 d . . . . .
C10 C 0.83334(18) 0.29422(10) 1.06308(9) 0.0191(4) Uani 1 1 d . . . . .
H10 H 0.811668 0.333185 1.077667 0.023 Uiso 1 1 calc R U . . .
F52 F 0.7171(2) 0.47436(11) 0.58890(11) 0.0838(7) Uani 1 1 d . . . . .
C12 C 1.08933(19) 0.43673(10) 0.87061(9) 0.0232(5) Uani 1 1 d . . . . .
F54 F 0.1319(3) 0.6289(2) 0.6797(3) 0.0839(16) Uani 0.791(9) 1 d . U P B 1
C14 C 1.1868(2) 0.42756(11) 0.90814(9) 0.0247(5) Uani 1 1 d . . . . .
C16 C 0.99987(19) 0.14313(10) 1.05651(10) 0.0235(5) Uani 1 1 d . . . . .
C18 C 1.08046(19) 0.38600(10) 0.83135(9) 0.0234(5) Uani 1 1 d . . . . .
C20 C 0.92886(17) 0.25928(10) 1.08533(9) 0.0189(4) Uani 1 1 d . . . . .
C22 C 0.9081(2) 0.25548(11) 1.18923(10) 0.0280(5) Uani 1 1 d . . . . .
H22A H 0.902374 0.210295 1.186718 0.042 Uiso 1 1 calc R U . . .
H22B H 0.833558 0.273835 1.182204 0.042 Uiso 1 1 calc R U . . .
H22C H 0.939171 0.267226 1.227721 0.042 Uiso 1 1 calc R U . . .
C24 C 1.1282(2) 0.14930(11) 1.05687(11) 0.0285(5) Uani 1 1 d . . . . .
H24A H 1.150849 0.150222 1.017146 0.043 Uiso 1 1 calc R U . . .
H24B H 1.163573 0.113898 1.077173 0.043 Uiso 1 1 calc R U . . .
H24C H 1.151916 0.187695 1.076521 0.043 Uiso 1 1 calc R U . . .
C26 C 0.6325(2) 0.34692(12) 0.99678(12) 0.0335(6) Uani 1 1 d . . . . .
H26A H 0.638548 0.358343 1.037634 0.050 Uiso 1 1 calc R U . . .
H26B H 0.556219 0.355140 0.980633 0.050 Uiso 1 1 calc R U . . .
H26C H 0.685894 0.371404 0.976017 0.050 Uiso 1 1 calc R U . . .
F56 F 0.4704(5) 0.4814(2) 0.8867(2) 0.0546(12) Uani 0.598(7) 1 d . U P C 1
C28 C 1.1723(2) 0.34513(11) 0.84436(10) 0.0248(5) Uani 1 1 d . . . . .
C30 C 0.98589(19) 0.27923(10) 1.14359(9) 0.0221(4) Uani 1 1 d . . . . .
C32 C 0.9661(2) 0.11267(11) 1.11255(11) 0.0291(5) Uani 1 1 d . . . . .
H32A H 0.997701 0.136407 1.145652 0.044 Uiso 1 1 calc R U . . .
H32B H 0.994965 0.070209 1.114717 0.044 Uiso 1 1 calc R U . . .
H32C H 0.884252 0.111969 1.112993 0.044 Uiso 1 1 calc R U . . .
C34 C 1.1054(2) 0.25615(11) 1.15775(10) 0.0287(5) Uani 1 1 d . . . . .
H34A H 1.153552 0.269708 1.127654 0.043 Uiso 1 1 calc R U . . .
H34B H 1.105429 0.210837 1.159711 0.043 Uiso 1 1 calc R U . . .
H34C H 1.133805 0.273114 1.194958 0.043 Uiso 1 1 calc R U . . .
C36 C 0.6425(2) 0.25817(13) 0.92746(11) 0.0313(5) Uani 1 1 d . . . . .
H36A H 0.690160 0.283458 0.904079 0.047 Uiso 1 1 calc R U . . .
H36B H 0.563778 0.263879 0.913964 0.047 Uiso 1 1 calc R U . . .
H36C H 0.662860 0.214461 0.923914 0.047 Uiso 1 1 calc R U . . .
F58 F 0.6812(2) 0.30916(13) 0.72787(15) 0.0900(10) Uani 0.897(2) 1 d . U P A 1
C38 C 1.23824(19) 0.37103(12) 0.89226(10) 0.0262(5) Uani 1 1 d . . . . .
C40 C 0.5789(2) 0.24020(14) 1.02620(13) 0.0393(6) Uani 1 1 d . . . . .
H40A H 0.594975 0.195981 1.022244 0.059 Uiso 1 1 calc R U . . .
H40B H 0.501260 0.248450 1.012167 0.059 Uiso 1 1 calc R U . . .
H40C H 0.589493 0.252136 1.066838 0.059 Uiso 1 1 calc R U . . .
F60 F 0.7484(7) 0.5825(5) 0.8822(4) 0.104(3) Uani 0.598(7) 1 d . U P C 1
F62 F 0.7570(4) 0.5240(4) 0.8077(2) 0.0700(16) Uani 0.598(7) 1 d . U P C 1
C42 C 0.5217(3) 0.3747(3) 0.7113(2) 0.0291(7) Uani 0.897(2) 1 d . U P A 1
C44 C 0.9900(2) 0.35016(10) 1.14927(10) 0.0262(5) Uani 1 1 d . . . . .
H44A H 1.021699 0.361394 1.187772 0.039 Uiso 1 1 calc R U . . .
H44B H 0.913974 0.366976 1.143488 0.039 Uiso 1 1 calc R U . . .
H44C H 1.036938 0.367291 1.120157 0.039 Uiso 1 1 calc R U . . .
C46 C 0.5791(2) 0.55228(13) 0.83374(11) 0.0343(6) Uani 1 1 d . U . . .
C48 C 0.9645(2) 0.09841(11) 1.00725(11) 0.0315(5) Uani 1 1 d . . . . .
H48A H 0.885040 0.087989 1.009009 0.047 Uiso 1 1 calc R U . . .
H48B H 1.009565 0.060560 1.011116 0.047 Uiso 1 1 calc R U . . .
H48C H 0.976381 0.118148 0.970214 0.047 Uiso 1 1 calc R U . . .
C50 C 0.9926(2) 0.37924(13) 0.78297(10) 0.0362(6) Uani 1 1 d . . . . .
H50A H 0.977168 0.335217 0.776073 0.054 Uiso 1 1 calc R U . . .
H50B H 1.019230 0.397997 0.748028 0.054 Uiso 1 1 calc R U . . .
H50C H 0.923802 0.400080 0.793115 0.054 Uiso 1 1 calc R U . . .
C52 C 1.1967(3) 0.28754(12) 0.81216(12) 0.0381(6) Uani 1 1 d . . . . .
H52A H 1.248634 0.261545 0.835844 0.057 Uiso 1 1 calc R U . . .
H52B H 1.230585 0.298408 0.776288 0.057 Uiso 1 1 calc R U . . .
H52C H 1.126756 0.264822 0.803182 0.057 Uiso 1 1 calc R U . . .
C53 C 1.2301(2) 0.47160(13) 0.95437(12) 0.0389(6) Uani 1 1 d . . . . .
H53A H 1.166876 0.490089 0.972916 0.058 Uiso 1 1 calc R U . . .
H53B H 1.273869 0.504325 0.937199 0.058 Uiso 1 1 calc R U . . .
H53C H 1.277891 0.449112 0.983151 0.058 Uiso 1 1 calc R U . . .
F63 F 0.4881(5) 0.6380(2) 0.7876(2) 0.0667(14) Uani 0.598(7) 1 d . U P C 1
C27 C 0.2788(11) 0.5500(6) 0.6869(6) 0.0271(17) Uani 0.791(9) 1 d . U P B 1
C7 C 0.4965(3) 0.35845(16) 0.77421(17) 0.0367(7) Uani 0.897(2) 1 d . U P A 1
C29 C 1.0132(2) 0.49137(12) 0.86991(12) 0.0375(6) Uani 1 1 d . . . . .
H29A H 0.936298 0.478098 0.859050 0.056 Uiso 1 1 calc R U . . .
H29B H 1.037013 0.521735 0.841905 0.056 Uiso 1 1 calc R U . . .
H29C H 1.016112 0.510195 0.908303 0.056 Uiso 1 1 calc R U . . .
C15 C 1.3450(2) 0.34492(15) 0.91928(13) 0.0399(6) Uani 1 1 d . . . . .
H15A H 1.349948 0.353922 0.960657 0.060 Uiso 1 1 calc R U . . .
H15B H 1.408821 0.363725 0.901503 0.060 Uiso 1 1 calc R U . . .
H15C H 1.346052 0.300018 0.913381 0.060 Uiso 1 1 calc R U . . .
C31 C 0.6622(2) 0.56697(12) 0.63351(13) 0.0375(6) Uani 1 1 d . . . . .
C2 C 0.2215(6) 0.5027(6) 0.7222(5) 0.0409(18) Uani 0.791(9) 1 d . U P B 1
C33 C 0.2463(7) 0.5384(6) 0.6212(6) 0.052(3) Uani 0.791(9) 1 d . U P B 1
C17 C 0.6051(3) 0.62985(15) 0.61784(17) 0.0530(8) Uani 1 1 d . . . . .
F2 F 0.6958(6) 0.6248(3) 0.7932(2) 0.0853(19) Uani 0.598(7) 1 d . U P C 1
F33 F 0.6621(8) 0.4721(6) 0.8914(5) 0.115(4) Uani 0.598(7) 1 d . U P C 1
F17 F 0.5552(9) 0.6526(3) 0.8735(2) 0.104(3) Uani 0.598(7) 1 d . U P C 1
C35 C 0.7899(3) 0.57818(17) 0.64748(17) 0.0569(9) Uani 1 1 d . . . . .
F35 F 0.4011(4) 0.5901(3) 0.8600(3) 0.094(2) Uani 0.598(7) 1 d . U P C 1
C9 C 0.4454(4) 0.3345(2) 0.66878(18) 0.0467(10) Uani 0.897(2) 1 d . U P A 1
C37 C 0.2364(5) 0.6173(3) 0.7011(3) 0.0517(14) Uani 0.791(9) 1 d . U P B 1
C19 C 0.6456(3) 0.52166(17) 0.58282(15) 0.0554(8) Uani 1 1 d . . . . .
C39 C 0.6443(4) 0.3600(2) 0.7024(2) 0.0557(11) Uani 0.897(2) 1 d . U P A 1
C5 C 0.5585(12) 0.5112(6) 0.8884(7) 0.069(3) Uani 0.598(7) 1 d . U P C 1
C41 C 0.6971(8) 0.5686(6) 0.8288(4) 0.079(2) Uani 0.598(7) 1 d . U P C 1
C21 C 0.5016(12) 0.6095(4) 0.8372(4) 0.076(2) Uani 0.598(7) 1 d . U P C 1
F9 F 0.7620(9) 0.5556(5) 0.8884(5) 0.067(3) Uani 0.402(7) 1 d D U P C 2
F37 F 0.7395(8) 0.4898(5) 0.8173(5) 0.088(3) Uani 0.402(7) 1 d D U P C 2
F19 F 0.6271(10) 0.6551(5) 0.8694(6) 0.109(4) Uani 0.402(7) 1 d D U P C 2
F39 F 0.5587(13) 0.6451(5) 0.7800(4) 0.108(4) Uani 0.402(7) 1 d D U P C 2
F5 F 0.4501(10) 0.6293(7) 0.8508(4) 0.123(4) Uani 0.402(7) 1 d D U P C 2
F41 F 0.7524(7) 0.5880(6) 0.7982(3) 0.089(3) Uani 0.402(7) 1 d D U P C 2
F21 F 0.5603(12) 0.5612(8) 0.9361(6) 0.076(4) Uani 0.402(7) 1 d D U P C 2
F43 F 0.6080(14) 0.4711(7) 0.8984(6) 0.098(4) Uani 0.402(7) 1 d D U P C 2
C43 C 0.7117(11) 0.5396(6) 0.8396(6) 0.072(3) Uani 0.402(7) 1 d D U P C 2
C11 C 0.5657(12) 0.6250(5) 0.8321(5) 0.080(4) Uani 0.402(7) 1 d D U P C 2
C45 C 0.5391(14) 0.5275(8) 0.8881(7) 0.071(4) Uani 0.402(7) 1 d D U P C 2
F11 F 0.4361(9) 0.5140(8) 0.8828(4) 0.122(5) Uani 0.402(7) 1 d D U P C 2
F23 F 0.1764(17) 0.4532(10) 0.7016(9) 0.076(5) Uani 0.209(9) 1 d . U P B 2
F47 F 0.249(3) 0.6001(17) 0.6011(12) 0.056(6) Uani 0.209(9) 1 d . U P B 2
F3 F 0.2421(15) 0.4989(7) 0.5992(6) 0.053(3) Uani 0.209(9) 1 d . U P B 2
F49 F 0.114(2) 0.5387(11) 0.7403(11) 0.066(5) Uani 0.209(9) 1 d . U P B 2
F25 F 0.362(2) 0.6480(7) 0.6934(7) 0.082(5) Uani 0.209(9) 1 d . U P B 2
F51 F 0.2882(14) 0.6127(8) 0.7724(6) 0.089(5) Uani 0.209(9) 1 d . U P B 2
F13 F 0.1114(11) 0.5549(9) 0.6265(6) 0.055(4) Uani 0.209(9) 1 d . U P B 2
F53 F 0.1789(19) 0.6444(8) 0.6979(7) 0.091(5) Uani 0.209(9) 1 d . U P B 2
C23 C 0.268(4) 0.556(3) 0.682(3) 0.035(5) Uani 0.209(9) 1 d . U P B 2
C47 C 0.198(4) 0.507(2) 0.726(2) 0.046(5) Uani 0.209(9) 1 d . U P B 2
C3 C 0.218(3) 0.548(2) 0.6232(19) 0.033(5) Uani 0.209(9) 1 d . U P B 2
C49 C 0.283(2) 0.6172(13) 0.7104(11) 0.052(4) Uani 0.209(9) 1 d . U P B 2
O2 O 0.5493(18) 0.4358(8) 0.7145(9) 0.034(3) Uani 0.103(2) 1 d . U P A 2
F27 F 0.452(2) 0.3376(14) 0.7933(10) 0.069(4) Uani 0.103(2) 1 d . U P A 2
F55 F 0.631(2) 0.3395(12) 0.7943(11) 0.079(5) Uani 0.103(2) 1 d . U P A 2
F7 F 0.512(3) 0.2725(11) 0.7520(13) 0.082(5) Uani 0.103(2) 1 d . U P A 2
F57 F 0.3365(12) 0.3694(8) 0.6867(8) 0.040(3) Uani 0.103(2) 1 d . U P A 2
F29 F 0.7261(12) 0.3689(8) 0.7267(7) 0.039(3) Uani 0.103(2) 1 d D U P A 2
F59 F 0.6299(16) 0.3863(12) 0.6264(7) 0.054(5) Uani 0.103(2) 1 d D U P A 2
F15 F 0.4180(18) 0.3954(10) 0.6268(8) 0.056(4) Uani 0.103(2) 1 d . U P A 2
F61 F 0.4436(17) 0.2993(10) 0.6424(10) 0.053(4) Uani 0.103(2) 1 d . U P A 2
F31 F 0.6655(17) 0.3075(8) 0.6719(11) 0.071(4) Uani 0.103(2) 1 d D U P A 2
C25 C 0.539(3) 0.372(3) 0.711(2) 0.039(2) Uani 0.103(2) 1 d D U P A 2
C51 C 0.517(3) 0.331(2) 0.7626(16) 0.049(3) Uani 0.103(2) 1 d D U P A 2
C13 C 0.434(4) 0.3581(17) 0.6707(19) 0.043(3) Uani 0.103(2) 1 d D U P A 2
C39A C 0.650(3) 0.3681(11) 0.6805(10) 0.048(5) Uani 0.103(2) 1 d D U P A 2

loop_
_atom_site_aniso_label
_atom_site_aniso_U_11
_atom_site_aniso_U_22
_atom_site_aniso_U_33
_atom_site_aniso_U_23
_atom_site_aniso_U_13
_atom_site_aniso_U_12
Fe1 0.01702(17) 0.01727(17) 0.01449(16) -0.00050(12) 0.00148(12) -0.00084(12)
Mn1 0.01583(17) 0.01559(17) 0.01560(17) 0.00074(12) 0.00167(12) 0.00074(12)
P1 0.0222(3) 0.0457(4) 0.0188(3) 0.0067(2) -0.0029(2) -0.0092(3)
P4 0.0431(4) 0.0180(3) 0.0277(3) -0.0035(2) 0.0164(3) -0.0022(2)
P5 0.0328(3) 0.0248(3) 0.0362(3) 0.0085(2) 0.0164(3) 0.0112(2)
P3 0.0191(3) 0.0371(3) 0.0325(3) 0.0164(3) 0.0016(2) 0.0033(2)
P2 0.0405(3) 0.0309(3) 0.0192(3) -0.0051(2) 0.0046(2) -0.0162(3)
Al08 0.0180(3) 0.0175(3) 0.0229(3) 0.0002(2) 0.0034(2) -0.0009(2)
F1 0.0447(10) 0.0550(12) 0.0357(9) 0.0049(8) 0.0205(8) 0.0102(9)
F4 0.0490(10) 0.0768(13) 0.0413(10) 0.0254(9) 0.0039(8) -0.0039(9)
F6 0.0440(10) 0.0513(11) 0.0830(14) 0.0266(10) 0.0041(9) 0.0066(8)
F8 0.0575(12) 0.0468(11) 0.0423(11) 0.0066(9) -0.0058(9) 0.0051(9)
O1 0.0321(9) 0.0547(12) 0.0273(9) -0.0091(8) -0.0011(7) -0.0098(8)
O4 0.0300(9) 0.0426(11) 0.0475(11) 0.0116(9) 0.0156(8) -0.0050(8)
F10 0.0826(16) 0.0245(11) 0.0616(14) 0.0132(10) 0.0231(12) -0.0037(10)
F12 0.0360(19) 0.0373(14) 0.0693(17) 0.0143(11) 0.0036(17) -0.0123(15)
F14 0.0756(14) 0.0537(11) 0.0574(12) -0.0068(9) 0.0074(10) -0.0109(10)
F16 0.0352(9) 0.0781(14) 0.0950(16) 0.0302(12) 0.0164(10) 0.0115(9)
F18 0.053(3) 0.074(4) 0.042(3) 0.030(2) -0.010(2) -0.026(3)
O5 0.0222(9) 0.0565(12) 0.0357(10) 0.0105(9) 0.0023(7) 0.0077(8)
O3 0.0403(13) 0.0197(10) 0.0411(12) -0.0023(9) 0.0071(10) -0.0020(10)
F20 0.098(5) 0.077(4) 0.021(3) 0.000(3) -0.002(3) -0.006(3)
F22 0.0664(13) 0.0567(12) 0.1169(19) 0.0519(13) 0.0136(13) -0.0130(10)
F24 0.0502(12) 0.0607(16) 0.0637(13) -0.0122(12) 0.0156(10) -0.0287(12)
F26 0.068(3) 0.072(2) 0.0389(14) -0.0091(13) -0.0033(18) -0.022(2)
F28 0.0343(11) 0.0563(16) 0.110(2) 0.0112(14) 0.0044(11) -0.0045(10)
F30 0.0248(18) 0.065(3) 0.098(4) 0.032(2) 0.019(2) 0.004(2)
F32 0.0437(11) 0.123(2) 0.0979(18) 0.0448(16) 0.0388(12) -0.0034(12)
F34 0.0490(12) 0.0705(14) 0.1111(19) 0.0131(14) 0.0006(12) -0.0248(10)
F36 0.0582(17) 0.080(2) 0.0722(19) -0.0093(15) 0.0427(15) 0.0033(13)
F38 0.0786(15) 0.0402(10) 0.0980(17) -0.0099(11) 0.0069(13) 0.0123(10)
F40 0.0967(17) 0.1096(19) 0.0483(12) 0.0112(12) 0.0329(12) 0.0032(14)
F42 0.0911(17) 0.0570(15) 0.0361(11) -0.0141(10) 0.0139(11) -0.0161(12)
F44 0.0516(19) 0.0318(13) 0.093(2) 0.0148(13) 0.0137(16) 0.0101(12)
C1 0.0179(10) 0.0235(11) 0.0204(10) 0.0045(8) 0.0036(8) -0.0013(8)
C4 0.0211(11) 0.0181(10) 0.0201(10) 0.0010(8) 0.0021(8) -0.0033(8)
F46 0.084(3) 0.0571(17) 0.080(3) -0.0012(16) 0.041(2) 0.0260(18)
C6 0.0159(10) 0.0317(12) 0.0278(12) 0.0034(10) 0.0012(9) 0.0006(9)
F48 0.044(2) 0.084(3) 0.076(3) 0.040(2) -0.032(2) -0.032(2)
F50 0.127(3) 0.0289(12) 0.0762(18) -0.0172(12) 0.0351(17) -0.0173(14)
C8 0.0195(10) 0.0174(10) 0.0210(10) 0.0025(8) 0.0031(8) 0.0000(8)
C10 0.0199(10) 0.0197(10) 0.0182(10) 0.0027(8) 0.0053(8) 0.0015(8)
F52 0.0997(18) 0.0656(14) 0.0886(17) -0.0127(12) 0.0252(14) 0.0371(13)
C12 0.0294(12) 0.0201(11) 0.0206(11) 0.0023(9) 0.0056(9) -0.0060(9)
F54 0.0328(17) 0.068(2) 0.150(4) 0.045(2) 0.0058(19) 0.0241(15)
C14 0.0272(11) 0.0278(12) 0.0196(11) -0.0007(9) 0.0060(9) -0.0107(9)
C16 0.0275(12) 0.0181(11) 0.0248(11) 0.0019(9) 0.0018(9) 0.0044(9)
C18 0.0284(12) 0.0248(11) 0.0173(10) 0.0026(9) 0.0027(9) -0.0077(9)
C20 0.0208(10) 0.0187(10) 0.0174(10) 0.0025(8) 0.0039(8) -0.0004(8)
C22 0.0385(13) 0.0253(12) 0.0205(11) 0.0037(9) 0.0048(10) -0.0021(10)
C24 0.0274(12) 0.0256(12) 0.0325(13) 0.0047(10) 0.0019(10) 0.0087(9)
C26 0.0214(12) 0.0372(14) 0.0414(15) 0.0015(11) -0.0015(10) 0.0089(10)
F56 0.061(3) 0.060(2) 0.044(2) 0.0073(18) 0.0097(19) -0.025(2)
C28 0.0281(12) 0.0270(12) 0.0204(11) 0.0001(9) 0.0101(9) -0.0050(9)
C30 0.0281(12) 0.0211(11) 0.0170(10) 0.0015(8) 0.0011(9) 0.0000(9)
C32 0.0371(13) 0.0196(11) 0.0308(13) 0.0070(9) 0.0027(10) 0.0029(9)
C34 0.0312(12) 0.0300(12) 0.0238(11) 0.0006(9) -0.0057(9) 0.0010(10)
C36 0.0212(11) 0.0423(14) 0.0294(13) 0.0016(11) -0.0054(9) -0.0005(10)
F58 0.0700(16) 0.0732(17) 0.131(3) 0.0257(17) 0.0402(17) 0.0462(14)
C38 0.0199(11) 0.0367(13) 0.0227(11) 0.0040(10) 0.0072(9) -0.0041(9)
C40 0.0212(12) 0.0527(17) 0.0443(15) 0.0130(13) 0.0047(11) -0.0028(11)
F60 0.065(4) 0.181(8) 0.064(3) -0.032(5) -0.018(3) -0.063(5)
F62 0.0239(17) 0.120(5) 0.065(3) -0.017(3) -0.0013(16) -0.001(3)
C42 0.0320(17) 0.0183(14) 0.0387(14) -0.0002(11) 0.0149(13) -0.0001(15)
C44 0.0362(13) 0.0207(11) 0.0215(11) -0.0009(9) 0.0005(10) -0.0033(9)
C46 0.0328(13) 0.0384(14) 0.0307(13) -0.0068(11) -0.0050(10) -0.0013(11)
C48 0.0420(14) 0.0195(11) 0.0326(13) -0.0038(10) -0.0003(11) 0.0056(10)
C50 0.0455(15) 0.0431(15) 0.0187(11) 0.0040(10) -0.0076(11) -0.0145(12)
C52 0.0473(16) 0.0338(14) 0.0357(14) -0.0078(11) 0.0210(12) -0.0026(12)
C53 0.0429(15) 0.0417(15) 0.0322(14) -0.0106(12) 0.0033(11) -0.0219(12)
F63 0.121(4) 0.0300(18) 0.048(2) 0.0033(15) -0.008(3) 0.013(2)
C27 0.018(3) 0.030(3) 0.032(3) 0.011(2) -0.004(2) 0.005(2)
C7 0.0420(18) 0.0243(16) 0.0449(18) 0.0036(14) 0.0110(15) 0.0026(14)
C29 0.0492(16) 0.0233(12) 0.0406(15) 0.0064(11) 0.0082(12) 0.0032(11)
C15 0.0200(12) 0.0608(18) 0.0393(15) 0.0120(13) 0.0053(11) 0.0016(12)
C31 0.0302(13) 0.0333(14) 0.0511(16) 0.0135(12) 0.0193(12) 0.0015(11)
C2 0.014(3) 0.056(3) 0.052(3) 0.019(2) 0.005(2) 0.002(2)
C33 0.035(5) 0.059(6) 0.058(4) 0.025(4) -0.023(4) -0.020(4)
C17 0.0439(18) 0.0415(17) 0.075(2) 0.0190(17) 0.0128(16) -0.0002(14)
F2 0.097(4) 0.084(3) 0.073(3) 0.000(3) 0.000(3) -0.064(3)
F33 0.151(8) 0.080(4) 0.102(7) 0.004(4) -0.079(7) 0.030(5)
F17 0.213(9) 0.040(2) 0.052(3) -0.0220(19) -0.035(4) 0.001(4)
C35 0.0330(16) 0.060(2) 0.080(2) 0.0245(19) 0.0218(16) -0.0010(15)
F35 0.063(3) 0.116(5) 0.107(4) -0.064(4) 0.034(3) 0.004(3)
C9 0.056(2) 0.041(2) 0.0447(18) -0.010(2) 0.0178(16) -0.013(2)
C37 0.028(3) 0.044(3) 0.085(4) 0.010(2) 0.015(3) 0.012(3)
C19 0.059(2) 0.057(2) 0.0521(19) 0.0092(15) 0.0225(16) 0.0109(16)
C39 0.045(2) 0.053(2) 0.072(3) 0.004(2) 0.026(2) 0.0070(17)
C5 0.082(6) 0.071(6) 0.051(5) 0.006(4) -0.007(4) 0.012(5)
C41 0.053(4) 0.120(6) 0.063(4) -0.017(5) -0.008(3) -0.032(5)
C21 0.127(8) 0.037(4) 0.062(4) -0.019(3) -0.019(5) 0.000(5)
F9 0.035(3) 0.104(6) 0.060(4) -0.018(4) -0.016(3) 0.020(4)
F37 0.066(5) 0.092(6) 0.105(6) -0.039(5) 0.001(4) 0.039(5)
F19 0.139(8) 0.049(4) 0.132(8) -0.040(4) -0.041(7) 0.004(5)
F39 0.187(12) 0.066(5) 0.070(5) 0.011(4) 0.012(7) 0.028(7)
F5 0.126(8) 0.166(9) 0.073(5) -0.028(6) -0.021(5) 0.121(7)
F41 0.056(4) 0.137(7) 0.076(4) -0.025(5) 0.014(3) -0.055(4)
F21 0.052(5) 0.118(9) 0.055(7) -0.054(6) -0.013(4) 0.018(5)
F43 0.180(13) 0.059(5) 0.054(4) 0.017(3) -0.004(8) 0.037(8)
C43 0.036(4) 0.106(7) 0.070(5) -0.053(5) -0.022(4) 0.012(5)
C11 0.120(8) 0.041(5) 0.071(6) -0.002(5) -0.050(7) -0.013(6)
C45 0.101(9) 0.083(8) 0.032(6) -0.028(6) 0.022(6) -0.059(7)
F11 0.083(7) 0.240(14) 0.045(4) -0.008(7) 0.021(4) -0.052(8)
F23 0.056(9) 0.079(9) 0.093(9) 0.032(7) -0.010(9) -0.039(9)
F47 0.049(10) 0.080(13) 0.038(11) 0.038(9) -0.009(7) -0.011(8)
F3 0.058(9) 0.054(6) 0.045(5) -0.017(4) -0.016(6) -0.009(7)
F49 0.032(6) 0.101(14) 0.066(9) 0.027(11) 0.019(5) 0.001(11)
F25 0.113(13) 0.035(7) 0.095(9) -0.002(6) -0.023(9) -0.036(7)
F51 0.085(9) 0.121(11) 0.056(7) -0.065(7) -0.040(6) 0.063(8)
F13 0.025(5) 0.085(10) 0.052(6) 0.009(6) -0.019(4) -0.002(6)
F53 0.080(11) 0.078(8) 0.110(9) -0.036(7) -0.027(8) 0.065(8)
C23 0.014(8) 0.042(8) 0.049(8) 0.023(7) 0.003(7) -0.003(7)
C47 0.035(10) 0.053(9) 0.052(8) 0.033(7) 0.016(9) -0.007(9)
C3 0.027(10) 0.036(8) 0.035(7) 0.019(6) -0.013(8) 0.000(8)
C49 0.040(9) 0.056(8) 0.059(8) 0.003(7) -0.004(8) 0.018(9)
O2 0.034(6) 0.012(5) 0.052(6) -0.003(5) -0.017(5) 0.005(5)
F27 0.078(9) 0.068(9) 0.062(8) 0.012(8) 0.013(8) -0.008(9)
F55 0.096(10) 0.069(9) 0.070(9) 0.019(8) -0.016(9) -0.006(9)
F7 0.117(12) 0.048(10) 0.081(11) 0.018(9) 0.002(11) -0.003(10)
F57 0.022(6) 0.023(7) 0.073(8) -0.017(7) 0.004(6) -0.011(6)
F29 0.027(7) 0.017(6) 0.074(8) -0.007(6) 0.001(6) -0.007(6)
F59 0.031(9) 0.091(14) 0.042(10) 0.001(9) 0.012(7) 0.000(9)
F15 0.082(9) 0.044(8) 0.039(7) -0.005(7) -0.013(7) -0.012(8)
F61 0.067(8) 0.019(7) 0.070(9) -0.016(7) -0.006(7) -0.005(7)
F31 0.063(9) 0.053(8) 0.100(10) 0.000(9) 0.026(8) 0.012(8)
C25 0.045(4) 0.027(4) 0.047(4) -0.001(4) 0.010(4) -0.001(4)
C51 0.059(5) 0.036(5) 0.054(5) 0.003(5) 0.009(5) -0.002(5)
C13 0.049(5) 0.032(5) 0.049(5) -0.008(5) 0.013(5) -0.006(5)
C39A 0.054(9) 0.020(9) 0.073(11) 0.007(10) 0.025(10) 0.009(8)

loop_
_atom_type_symbol
_atom_type_description
_atom_type_scat_dispersion_real
_atom_type_scat_dispersion_imag
_atom_type_scat_source
C C 0.0181 0.0091 'International Tables Vol C Tables 4.2.6.8 and 6.1.1.4'
H H 0.0000 0.0000 'International Tables Vol C Tables 4.2.6.8 and 6.1.1.4'
Al Al 0.2130 0.2455 'International Tables Vol C Tables 4.2.6.8 and 6.1.1.4'
F F 0.0727 0.0534 'International Tables Vol C Tables 4.2.6.8 and 6.1.1.4'
Fe Fe -1.1336 3.1974 'International Tables Vol C Tables 4.2.6.8 and 6.1.1.4'
Mn Mn -0.5299 2.8052 'International Tables Vol C Tables 4.2.6.8 and 6.1.1.4'
O O 0.0492 0.0322 'International Tables Vol C Tables 4.2.6.8 and 6.1.1.4'
P P 0.2955 0.4335 'International Tables Vol C Tables 4.2.6.8 and 6.1.1.4'

loop_
_exptl_crystal_face_index_h
_exptl_crystal_face_index_k
_exptl_crystal_face_index_l
_exptl_crystal_face_perp_dist
5 7 7 0.0742
6 7 5 0.0724
3 -1 -14 0.1246
-5 -7 -9 0.0793
-6 -3 9 0.0955
-5 -1 12 0.1055
3 -12 -5 0.1055
8 0 -1 0.1225
6 9 3 0.0941
-7 5 2 0.0891
-3 12 5 0.1336
-5 -10 -3 0.1102
3 -8 -11 0.1065
-7 2 8 0.0933
0 -1 1 0.0941
0 1 -1 0.1056
-6 2 -9 0.0809
-5 9 -4 0.0944

loop_
_geom_angle_atom_site_label_1
_geom_angle_atom_site_label_2
_geom_angle_atom_site_label_3
_geom_angle
_geom_angle_site_symmetry_1
_geom_angle_site_symmetry_3
_geom_angle_publ_flag
P1 Fe1 Mn1 52.067(17) . . ?
P1 Fe1 P2 96.98(2) . . ?
P4 Fe1 Mn1 52.110(17) . . ?
P4 Fe1 P1 55.73(2) . . ?
P4 Fe1 P2 97.19(2) . . ?
P5 Fe1 Mn1 52.708(17) . . ?
P5 Fe1 P1 55.44(2) . . ?
P5 Fe1 P4 98.02(2) . . ?
P5 Fe1 P2 55.16(3) . . ?
P3 Fe1 Mn1 52.781(17) . . ?
P3 Fe1 P1 98.15(2) . . ?
P3 Fe1 P4 55.68(3) . . ?
P3 Fe1 P5 98.11(2) . . ?
P3 Fe1 P2 55.33(3) . . ?
P2 Fe1 Mn1 52.055(17) . . ?
C12 Fe1 Mn1 144.93(6) . . ?
C12 Fe1 P1 130.96(6) . . ?
C12 Fe1 P4 98.07(6) . . ?
C12 Fe1 P5 162.33(7) . . ?
C12 Fe1 P3 96.96(7) . . ?
C12 Fe1 P2 129.43(7) . . ?
C12 Fe1 C28 66.68(9) . . ?
C14 Fe1 Mn1 144.45(6) . . ?
C14 Fe1 P1 97.98(6) . . ?
C14 Fe1 P4 97.02(6) . . ?
C14 Fe1 P5 130.57(7) . . ?
C14 Fe1 P3 128.78(7) . . ?
C14 Fe1 P2 163.47(6) . . ?
C14 Fe1 C12 39.55(9) . . ?
C14 Fe1 C28 66.81(9) . . ?
C18 Fe1 Mn1 145.21(6) . . ?
C18 Fe1 P1 162.66(7) . . ?
C18 Fe1 P4 130.95(7) . . ?
C18 Fe1 P5 128.42(7) . . ?
C18 Fe1 P3 97.81(7) . . ?
C18 Fe1 P2 97.66(6) . . ?
C18 Fe1 C12 39.64(9) . . ?
C18 Fe1 C14 66.49(9) . . ?
C18 Fe1 C28 39.63(9) . . ?
C28 Fe1 Mn1 144.67(6) . . ?
C28 Fe1 P1 128.52(7) . . ?
C28 Fe1 P4 163.16(7) . . ?
C28 Fe1 P5 96.36(7) . . ?
C28 Fe1 P3 130.47(7) . . ?
C28 Fe1 P2 98.19(7) . . ?
C38 Fe1 Mn1 144.35(7) . . ?
C38 Fe1 P1 96.64(7) . . ?
C38 Fe1 P4 128.76(7) . . ?
C38 Fe1 P5 97.45(7) . . ?
C38 Fe1 P3 162.83(7) . . ?
C38 Fe1 P2 131.10(7) . . ?
C38 Fe1 C12 66.57(9) . . ?
C38 Fe1 C14 39.70(10) . . ?
C38 Fe1 C18 66.61(9) . . ?
C38 Fe1 C28 39.93(9) . . ?
P1 Mn1 Fe1 52.119(16) . . ?
P1 Mn1 P5 55.04(2) . . ?
P1 Mn1 P3 97.01(2) . . ?
P1 Mn1 P2 97.42(2) . . ?
P4 Mn1 Fe1 51.874(17) . . ?
P4 Mn1 P1 55.66(3) . . ?
P4 Mn1 P5 96.91(2) . . ?
P4 Mn1 P3 55.04(2) . . ?
P4 Mn1 P2 97.38(2) . . ?
P5 Mn1 Fe1 51.697(17) . . ?
P5 Mn1 P3 96.06(2) . . ?
P3 Mn1 Fe1 51.453(17) . . ?
P2 Mn1 Fe1 52.496(17) . . ?
P2 Mn1 P5 54.93(2) . . ?
P2 Mn1 P3 54.97(3) . . ?
C1 Mn1 Fe1 144.22(6) . . ?
C1 Mn1 P1 155.38(6) . . ?
C1 Mn1 P4 115.04(6) . . ?
C1 Mn1 P5 145.91(6) . . ?
C1 Mn1 P3 93.03(6) . . ?
C1 Mn1 P2 106.73(6) . . ?
C1 Mn1 C8 65.29(8) . . ?
C1 Mn1 C20 65.35(8) . . ?
C4 Mn1 Fe1 146.24(6) . . ?
C4 Mn1 P1 145.97(6) . . ?
C4 Mn1 P4 153.50(6) . . ?
C4 Mn1 P5 109.17(6) . . ?
C4 Mn1 P3 115.62(6) . . ?
C4 Mn1 P2 93.93(6) . . ?
C4 Mn1 C1 38.49(8) . . ?
C4 Mn1 C8 38.76(8) . . ?
C4 Mn1 C20 64.80(8) . . ?
C8 Mn1 Fe1 146.78(6) . . ?
C8 Mn1 P1 108.34(6) . . ?
C8 Mn1 P4 145.35(6) . . ?
C8 Mn1 P5 95.41(6) . . ?
C8 Mn1 P3 154.37(6) . . ?
C8 Mn1 P2 116.11(6) . . ?
C8 Mn1 C20 38.96(8) . . ?
C10 Mn1 Fe1 145.17(6) . . ?
C10 Mn1 P1 116.94(6) . . ?
C10 Mn1 P4 93.76(6) . . ?
C10 Mn1 P5 156.40(6) . . ?
C10 Mn1 P3 107.29(6) . . ?
C10 Mn1 P2 144.00(6) . . ?
C10 Mn1 C1 38.43(8) . . ?
C10 Mn1 C4 63.93(8) . . ?
C10 Mn1 C8 64.73(8) . . ?
C10 Mn1 C20 38.82(8) . . ?
C20 Mn1 Fe1 146.01(6) . . ?
C20 Mn1 P1 94.40(6) . . ?
C20 Mn1 P4 107.45(6) . . ?
C20 Mn1 P5 117.61(6) . . ?
C20 Mn1 P3 144.77(6) . . ?
C20 Mn1 P2 155.03(6) . . ?
Mn1 P1 Fe1 75.81(2) . . ?
P4 P1 Fe1 61.90(2) . . ?
P4 P1 Mn1 62.15(2) . . ?
P5 P1 Fe1 62.02(2) . . ?
P5 P1 Mn1 63.01(2) . . ?
P5 P1 P4 107.72(3) . . ?
Fe1 P4 Mn1 76.02(2) . . ?
P1 P4 Fe1 62.36(2) . . ?
P1 P4 Mn1 62.19(2) . . ?
P3 P4 Fe1 61.90(2) . . ?
P3 P4 Mn1 63.03(2) . . ?
P3 P4 P1 107.89(3) . . ?
Fe1 P5 Mn1 75.59(2) . . ?
P1 P5 Fe1 62.54(2) . . ?
P1 P5 Mn1 61.95(2) . . ?
P2 P5 Fe1 63.05(2) . . ?
P2 P5 Mn1 62.09(2) . . ?
P2 P5 P1 108.22(3) . . ?
Fe1 P3 Mn1 75.77(2) . . ?
P4 P3 Fe1 62.42(2) . . ?
P4 P3 Mn1 61.93(2) . . ?
P2 P3 Fe1 63.19(2) . . ?
P2 P3 Mn1 62.06(2) . . ?
P2 P3 P4 108.09(3) . . ?
Mn1 P2 Fe1 75.45(2) . . ?
P5 P2 Fe1 61.79(2) . . ?
P5 P2 Mn1 62.98(2) . . ?
P5 P2 P3 108.00(3) . . ?
P3 P2 Fe1 61.48(2) . . ?
P3 P2 Mn1 62.97(2) . . ?
O4 Al08 O1 108.38(10) . . ?
O5 Al08 O1 110.46(10) . . ?
O5 Al08 O4 109.28(10) . . ?
O3 Al08 O1 108.46(11) . . ?
O3 Al08 O4 113.00(11) . . ?
O3 Al08 O5 107.26(12) . . ?
O2 Al08 O1 94.3(7) . . ?
O2 Al08 O4 100.5(8) . . ?
O2 Al08 O5 131.6(7) . . ?
C46 O1 Al08 150.01(19) . . ?
C31 O4 Al08 149.4(2) . . ?
C27 O5 Al08 151.1(5) . . ?
C23 O5 Al08 158(2) . . ?
C42 O3 Al08 149.4(3) . . ?
C4 C1 Mn1 69.44(12) . . ?
C4 C1 C6 127.1(2) . . ?
C6 C1 Mn1 134.93(15) . . ?
C10 C1 Mn1 69.37(12) . . ?
C10 C1 C4 105.64(18) . . ?
C10 C1 C6 126.1(2) . . ?
Mn1 C4 H4 122.3 . . ?
C1 C4 Mn1 72.07(12) . . ?
C1 C4 H4 124.6 . . ?
C1 C4 C8 110.87(19) . . ?
C8 C4 Mn1 72.61(12) . . ?
C8 C4 H4 124.6 . . ?
C1 C6 C26 111.20(19) . . ?
C1 C6 C36 112.25(19) . . ?
C1 C6 C40 105.09(19) . . ?
C26 C6 C40 109.0(2) . . ?
C36 C6 C26 110.3(2) . . ?
C36 C6 C40 108.8(2) . . ?
C4 C8 Mn1 68.63(12) . . ?
C4 C8 C16 120.53(19) . . ?
C4 C8 C20 106.33(18) . . ?
C16 C8 Mn1 134.06(15) . . ?
C20 C8 Mn1 70.53(11) . . ?
C20 C8 C16 132.09(19) . . ?
Mn1 C10 H10 122.2 . . ?
C1 C10 Mn1 72.20(12) . . ?
C1 C10 H10 124.5 . . ?
C1 C10 C20 111.09(19) . . ?
C20 C10 Mn1 72.69(12) . . ?
C20 C10 H10 124.5 . . ?
C14 C12 Fe1 70.21(13) . . ?
C14 C12 C18 108.0(2) . . ?
C14 C12 C29 126.3(2) . . ?
C18 C12 Fe1 70.10(12) . . ?
C18 C12 C29 125.6(2) . . ?
C29 C12 Fe1 127.91(17) . . ?
C12 C14 Fe1 70.24(12) . . ?
C12 C14 C38 108.04(19) . . ?
C12 C14 C53 125.5(2) . . ?
C38 C14 Fe1 69.97(13) . . ?
C38 C14 C53 126.4(2) . . ?
C53 C14 Fe1 127.59(17) . . ?
C24 C16 C8 116.23(18) . . ?
C32 C16 C8 106.73(18) . . ?
C32 C16 C24 110.44(19) . . ?
C48 C16 C8 109.84(19) . . ?
C48 C16 C24 106.49(19) . . ?
C48 C16 C32 106.77(19) . . ?
C12 C18 Fe1 70.26(12) . . ?
C12 C18 C28 108.4(2) . . ?
C12 C18 C50 125.2(2) . . ?
C28 C18 Fe1 70.32(12) . . ?
C28 C18 C50 126.3(2) . . ?
C50 C18 Fe1 127.66(16) . . ?
C8 C20 Mn1 70.51(11) . . ?
C8 C20 C30 134.83(19) . . ?
C10 C20 Mn1 68.50(11) . . ?
C10 C20 C8 106.01(18) . . ?
C10 C20 C30 117.79(18) . . ?
C30 C20 Mn1 134.83(15) . . ?
H22A C22 H22B 109.5 . . ?
H22A C22 H22C 109.5 . . ?
H22B C22 H22C 109.5 . . ?
C30 C22 H22A 109.5 . . ?
C30 C22 H22B 109.5 . . ?
C30 C22 H22C 109.5 . . ?
C16 C24 H24A 109.5 . . ?
C16 C24 H24B 109.5 . . ?
C16 C24 H24C 109.5 . . ?
H24A C24 H24B 109.5 . . ?
H24A C24 H24C 109.5 . . ?
H24B C24 H24C 109.5 . . ?
C6 C26 H26A 109.5 . . ?
C6 C26 H26B 109.5 . . ?
C6 C26 H26C 109.5 . . ?
H26A C26 H26B 109.5 . . ?
H26A C26 H26C 109.5 . . ?
H26B C26 H26C 109.5 . . ?
C18 C28 Fe1 70.06(13) . . ?
C18 C28 C38 107.4(2) . . ?
C18 C28 C52 125.7(2) . . ?
C38 C28 Fe1 69.79(13) . . ?
C38 C28 C52 126.9(2) . . ?
C52 C28 Fe1 127.24(17) . . ?
C20 C30 C22 105.10(18) . . ?
C20 C30 C44 111.37(18) . . ?
C34 C30 C20 116.91(19) . . ?
C34 C30 C22 109.87(19) . . ?
C34 C30 C44 106.39(19) . . ?
C44 C30 C22 106.81(19) . . ?
C16 C32 H32A 109.5 . . ?
C16 C32 H32B 109.5 . . ?
C16 C32 H32C 109.5 . . ?
H32A C32 H32B 109.5 . . ?
H32A C32 H32C 109.5 . . ?
H32B C32 H32C 109.5 . . ?
C30 C34 H34A 109.5 . . ?
C30 C34 H34B 109.5 . . ?
C30 C34 H34C 109.5 . . ?
H34A C34 H34B 109.5 . . ?
H34A C34 H34C 109.5 . . ?
H34B C34 H34C 109.5 . . ?
C6 C36 H36A 109.5 . . ?
C6 C36 H36B 109.5 . . ?
C6 C36 H36C 109.5 . . ?
H36A C36 H36B 109.5 . . ?
H36A C36 H36C 109.5 . . ?
H36B C36 H36C 109.5 . . ?
C14 C38 Fe1 70.33(13) . . ?
C14 C38 C28 108.1(2) . . ?
C14 C38 C15 125.8(2) . . ?
C28 C38 Fe1 70.28(13) . . ?
C28 C38 C15 126.1(2) . . ?
C15 C38 Fe1 127.00(17) . . ?
C6 C40 H40A 109.5 . . ?
C6 C40 H40B 109.5 . . ?
C6 C40 H40C 109.5 . . ?
H40A C40 H40B 109.5 . . ?
H40A C40 H40C 109.5 . . ?
H40B C40 H40C 109.5 . . ?
O3 C42 C7 110.1(4) . . ?
O3 C42 C9 106.3(3) . . ?
O3 C42 C39 113.1(4) . . ?
C7 C42 C9 109.3(4) . . ?
C39 C42 C7 109.1(4) . . ?
C39 C42 C9 108.9(5) . . ?
C30 C44 H44A 109.5 . . ?
C30 C44 H44B 109.5 . . ?
C30 C44 H44C 109.5 . . ?
H44A C44 H44B 109.5 . . ?
H44A C44 H44C 109.5 . . ?
H44B C44 H44C 109.5 . . ?
O1 C46 C5 105.3(6) . . ?
O1 C46 C41 112.1(5) . . ?
O1 C46 C21 105.8(4) . . ?
O1 C46 C43 106.8(4) . . ?
O1 C46 C11 118.5(4) . . ?
O1 C46 C45 110.8(6) . . ?
C41 C46 C5 113.6(7) . . ?
C41 C46 C21 113.2(7) . . ?
C21 C46 C5 106.3(6) . . ?
C11 C46 C43 105.7(7) . . ?
C45 C46 C43 103.8(8) . . ?
C45 C46 C11 110.0(8) . . ?
C16 C48 H48A 109.5 . . ?
C16 C48 H48B 109.5 . . ?
C16 C48 H48C 109.5 . . ?
H48A C48 H48B 109.5 . . ?
H48A C48 H48C 109.5 . . ?
H48B C48 H48C 109.5 . . ?
C18 C50 H50A 109.5 . . ?
C18 C50 H50B 109.5 . . ?
C18 C50 H50C 109.5 . . ?
H50A C50 H50B 109.5 . . ?
H50A C50 H50C 109.5 . . ?
H50B C50 H50C 109.5 . . ?
C28 C52 H52A 109.5 . . ?
C28 C52 H52B 109.5 . . ?
C28 C52 H52C 109.5 . . ?
H52A C52 H52B 109.5 . . ?
H52A C52 H52C 109.5 . . ?
H52B C52 H52C 109.5 . . ?
C14 C53 H53A 109.5 . . ?
C14 C53 H53B 109.5 . . ?
C14 C53 H53C 109.5 . . ?
H53A C53 H53B 109.5 . . ?
H53A C53 H53C 109.5 . . ?
H53B C53 H53C 109.5 . . ?
O5 C27 C2 114.2(8) . . ?
O5 C27 C33 106.0(9) . . ?
O5 C27 C37 110.0(9) . . ?
C2 C27 C33 109.4(10) . . ?
C2 C27 C37 110.2(10) . . ?
C33 C27 C37 106.7(7) . . ?
F1 C7 F8 108.2(3) . . ?
F1 C7 F10 106.8(3) . . ?
F1 C7 C42 110.7(3) . . ?
F8 C7 F10 107.4(3) . . ?
F8 C7 C42 111.4(3) . . ?
F10 C7 C42 112.1(4) . . ?
C12 C29 H29A 109.5 . . ?
C12 C29 H29B 109.5 . . ?
C12 C29 H29C 109.5 . . ?
H29A C29 H29B 109.5 . . ?
H29A C29 H29C 109.5 . . ?
H29B C29 H29C 109.5 . . ?
C38 C15 H15A 109.5 . . ?
C38 C15 H15B 109.5 . . ?
C38 C15 H15C 109.5 . . ?
H15A C15 H15B 109.5 . . ?
H15A C15 H15C 109.5 . . ?
H15B C15 H15C 109.5 . . ?
O4 C31 C17 109.7(2) . . ?
O4 C31 C35 107.0(2) . . ?
O4 C31 C19 111.5(2) . . ?
C17 C31 C35 108.8(2) . . ?
C19 C31 C17 110.2(3) . . ?
C19 C31 C35 109.6(3) . . ?
F4 C2 F12 106.9(8) . . ?
F4 C2 F30 106.3(8) . . ?
F4 C2 C27 111.4(8) . . ?
F12 C2 F30 105.8(8) . . ?
F12 C2 C27 111.6(9) . . ?
F30 C2 C27 114.3(9) . . ?
F18 C33 F48 106.6(8) . . ?
F18 C33 C27 112.6(10) . . ?
F26 C33 F18 106.1(9) . . ?
F26 C33 F48 107.3(10) . . ?
F26 C33 C27 111.4(7) . . ?
F48 C33 C27 112.4(10) . . ?
F6 C17 C31 109.8(3) . . ?
F22 C17 F6 107.5(3) . . ?
F22 C17 C31 113.1(3) . . ?
F38 C17 F6 107.6(3) . . ?
F38 C17 F22 107.3(3) . . ?
F38 C17 C31 111.4(3) . . ?
F16 C35 F32 107.7(3) . . ?
F16 C35 F34 107.6(3) . . ?
F16 C35 C31 111.0(3) . . ?
F32 C35 C31 112.4(3) . . ?
F34 C35 F32 106.6(3) . . ?
F34 C35 C31 111.3(3) . . ?
F24 C9 F50 106.2(3) . . ?
F24 C9 C42 110.7(3) . . ?
F42 C9 F24 110.4(4) . . ?
F42 C9 F50 107.6(4) . . ?
F42 C9 C42 110.8(3) . . ?
F50 C9 C42 111.0(4) . . ?
F44 C37 F46 107.1(5) . . ?
F44 C37 F54 108.3(5) . . ?
F44 C37 C27 111.9(7) . . ?
F46 C37 F54 108.0(5) . . ?
F46 C37 C27 107.9(7) . . ?
F54 C37 C27 113.4(6) . . ?
F14 C19 F40 107.8(3) . . ?
F14 C19 F52 107.8(3) . . ?
F14 C19 C31 110.4(2) . . ?
F40 C19 C31 112.3(3) . . ?
F52 C19 F40 107.5(3) . . ?
F52 C19 C31 110.9(3) . . ?
F28 C39 C42 108.9(4) . . ?
F36 C39 F28 105.1(4) . . ?
F36 C39 C42 112.3(4) . . ?
F58 C39 F28 107.7(4) . . ?
F58 C39 F36 108.2(4) . . ?
F58 C39 C42 114.2(4) . . ?
F20 C5 C46 108.6(10) . . ?
F20 C5 F33 108.7(11) . . ?
F56 C5 F20 108.2(13) . . ?
F56 C5 C46 116.4(9) . . ?
F56 C5 F33 114.1(10) . . ?
F33 C5 C46 100.5(11) . . ?
F60 C41 C46 110.7(8) . . ?
F60 C41 F2 108.3(8) . . ?
F62 C41 F60 105.9(8) . . ?
F62 C41 C46 113.8(8) . . ?
F62 C41 F2 112.5(8) . . ?
C46 C41 F2 105.6(7) . . ?
F63 C21 C46 111.6(8) . . ?
F63 C21 F17 104.3(7) . . ?
F63 C21 F35 114.5(10) . . ?
F17 C21 C46 108.2(9) . . ?
F17 C21 F35 110.0(8) . . ?
F35 C21 C46 108.0(6) . . ?
F9 C43 C46 115.2(9) . . ?
F9 C43 F41 102.8(10) . . ?
F37 C43 C46 113.6(9) . . ?
F37 C43 F9 118.3(11) . . ?
F37 C43 F41 103.0(11) . . ?
F41 C43 C46 100.5(8) . . ?
F19 C11 C46 115.9(9) . . ?
F19 C11 F39 117.9(13) . . ?
F19 C11 F5 106.0(11) . . ?
F39 C11 C46 111.0(9) . . ?
F39 C11 F5 104.6(10) . . ?
F5 C11 C46 98.7(9) . . ?
F21 C45 C46 117.4(13) . . ?
F21 C45 F43 103.9(14) . . ?
F43 C45 C46 103.2(12) . . ?
F11 C45 C46 111.4(13) . . ?
F11 C45 F21 109.7(14) . . ?
F11 C45 F43 110.8(14) . . ?
O5 C23 C47 109(3) . . ?
O5 C23 C3 119(4) . . ?
O5 C23 C49 87(3) . . ?
C3 C23 C47 107(4) . . ?
C3 C23 C49 124(4) . . ?
C49 C23 C47 109(4) . . ?
F4 C47 C23 105(3) . . ?
F23 C47 F4 110(3) . . ?
F23 C47 C23 112(4) . . ?
F49 C47 F4 108(4) . . ?
F49 C47 F23 117(4) . . ?
F49 C47 C23 104(3) . . ?
F47 C3 C23 98(4) . . ?
F3 C3 F47 119(3) . . ?
F3 C3 F13 113(4) . . ?
F3 C3 C23 115(3) . . ?
F13 C3 F47 103(3) . . ?
F13 C3 C23 106(4) . . ?
F25 C49 F51 111.6(19) . . ?
F25 C49 F53 113(2) . . ?
F25 C49 C23 114(3) . . ?
F51 C49 C23 113(3) . . ?
F53 C49 F51 102.9(19) . . ?
F53 C49 C23 102(3) . . ?
C25 O2 Al08 159(2) . . ?
O2 C25 C51 123(4) . . ?
O2 C25 C13 107(4) . . ?
O2 C25 C39A 90(3) . . ?
C51 C25 C13 101(3) . . ?
C51 C25 C39A 122(4) . . ?
C13 C25 C39A 114(4) . . ?
F27 C51 F55 108(3) . . ?
F27 C51 F7 103(4) . . ?
F27 C51 C25 127(4) . . ?
F55 C51 C25 97(3) . . ?
F7 C51 F55 104(3) . . ?
F7 C51 C25 115(4) . . ?
F57 C13 F15 91(3) . . ?
F57 C13 F61 114(3) . . ?
F57 C13 C25 121(4) . . ?
F15 C13 F61 101(3) . . ?
F15 C13 C25 115(3) . . ?
F61 C13 C25 111(4) . . ?
F29 C39A C25 101(2) . . ?
F59 C39A F29 144(3) . . ?
F59 C39A F31 100(2) . . ?
F59 C39A C25 108(2) . . ?
F31 C39A F29 92.0(17) . . ?
F31 C39A C25 105(4) . . ?

loop_
_geom_bond_atom_site_label_1
_geom_bond_atom_site_label_2
_geom_bond_distance
_geom_bond_site_symmetry_2
_geom_bond_publ_flag
Fe1 Mn1 2.8826(4) . ?
Fe1 P1 2.3468(6) . ?
Fe1 P4 2.3369(6) . ?
Fe1 P5 2.3355(7) . ?
Fe1 P3 2.3258(7) . ?
Fe1 P2 2.3626(7) . ?
Fe1 C12 2.104(2) . ?
Fe1 C14 2.104(2) . ?
Fe1 C18 2.102(2) . ?
Fe1 C28 2.105(2) . ?
Fe1 C38 2.099(2) . ?
Mn1 P1 2.3451(7) . ?
Mn1 P4 2.3444(7) . ?
Mn1 P5 2.3677(7) . ?
Mn1 P3 2.3682(6) . ?
Mn1 P2 2.3486(6) . ?
Mn1 C1 2.170(2) . ?
Mn1 C4 2.135(2) . ?
Mn1 C8 2.188(2) . ?
Mn1 C10 2.133(2) . ?
Mn1 C20 2.189(2) . ?
P1 P4 2.1893(9) . ?
P1 P5 2.1778(9) . ?
P4 P3 2.1776(9) . ?
P5 P2 2.1752(9) . ?
P3 P2 2.1769(10) . ?
Al08 O1 1.7220(18) . ?
Al08 O4 1.7157(18) . ?
Al08 O5 1.7155(18) . ?
Al08 O3 1.715(2) . ?
Al08 O2 1.691(17) . ?
F1 C7 1.314(4) . ?
F4 C2 1.321(12) . ?
F4 C47 1.39(5) . ?
F6 C17 1.336(4) . ?
F8 C7 1.337(4) . ?
O1 C46 1.341(3) . ?
O4 C31 1.348(3) . ?
F10 C7 1.348(4) . ?
F12 C2 1.336(13) . ?
F14 C19 1.327(4) . ?
F16 C35 1.321(4) . ?
F18 C33 1.356(15) . ?
O5 C27 1.319(13) . ?
O5 C23 1.46(5) . ?
O3 C42 1.346(6) . ?
F20 C5 1.364(15) . ?
F22 C17 1.327(4) . ?
F24 C9 1.326(5) . ?
F26 C33 1.310(13) . ?
F28 C39 1.371(6) . ?
F30 C2 1.355(9) . ?
F32 C35 1.333(4) . ?
F34 C35 1.328(5) . ?
F36 C39 1.339(5) . ?
F38 C17 1.325(4) . ?
F40 C19 1.335(4) . ?
F42 C9 1.314(5) . ?
F44 C37 1.320(7) . ?
C1 C4 1.419(3) . ?
C1 C6 1.519(3) . ?
C1 C10 1.417(3) . ?
C4 H4 0.9500 . ?
C4 C8 1.435(3) . ?
F46 C37 1.336(8) . ?
C6 C26 1.531(3) . ?
C6 C36 1.530(3) . ?
C6 C40 1.541(3) . ?
F48 C33 1.364(10) . ?
F50 C9 1.348(5) . ?
C8 C16 1.545(3) . ?
C8 C20 1.460(3) . ?
C10 H10 0.9500 . ?
C10 C20 1.437(3) . ?
F52 C19 1.334(4) . ?
C12 C14 1.423(3) . ?
C12 C18 1.426(3) . ?
C12 C29 1.490(3) . ?
F54 C37 1.338(7) . ?
C14 C38 1.427(4) . ?
C14 C53 1.502(3) . ?
C16 C24 1.540(3) . ?
C16 C32 1.537(3) . ?
C16 C48 1.537(3) . ?
C18 C28 1.426(3) . ?
C18 C50 1.496(3) . ?
C20 C30 1.538(3) . ?
C22 H22A 0.9800 . ?
C22 H22B 0.9800 . ?
C22 H22C 0.9800 . ?
C22 C30 1.544(3) . ?
C24 H24A 0.9800 . ?
C24 H24B 0.9800 . ?
C24 H24C 0.9800 . ?
C26 H26A 0.9800 . ?
C26 H26B 0.9800 . ?
C26 H26C 0.9800 . ?
F56 C5 1.234(15) . ?
C28 C38 1.436(3) . ?
C28 C52 1.491(3) . ?
C30 C34 1.529(3) . ?
C30 C44 1.539(3) . ?
C32 H32A 0.9800 . ?
C32 H32B 0.9800 . ?
C32 H32C 0.9800 . ?
C34 H34A 0.9800 . ?
C34 H34B 0.9800 . ?
C34 H34C 0.9800 . ?
C36 H36A 0.9800 . ?
C36 H36B 0.9800 . ?
C36 H36C 0.9800 . ?
F58 C39 1.311(6) . ?
C38 C15 1.496(3) . ?
C40 H40A 0.9800 . ?
C40 H40B 0.9800 . ?
C40 H40C 0.9800 . ?
F60 C41 1.382(11) . ?
F62 C41 1.314(12) . ?
C42 C7 1.554(5) . ?
C42 C9 1.564(6) . ?
C42 C39 1.528(5) . ?
C44 H44A 0.9800 . ?
C44 H44B 0.9800 . ?
C44 H44C 0.9800 . ?
C46 C5 1.583(16) . ?
C46 C41 1.466(10) . ?
C46 C21 1.551(11) . ?
C46 C43 1.606(13) . ?
C46 C11 1.580(12) . ?
C46 C45 1.482(18) . ?
C48 H48A 0.9800 . ?
C48 H48B 0.9800 . ?
C48 H48C 0.9800 . ?
C50 H50A 0.9800 . ?
C50 H50B 0.9800 . ?
C50 H50C 0.9800 . ?
C52 H52A 0.9800 . ?
C52 H52B 0.9800 . ?
C52 H52C 0.9800 . ?
C53 H53A 0.9800 . ?
C53 H53B 0.9800 . ?
C53 H53C 0.9800 . ?
F63 C21 1.307(10) . ?
C27 C2 1.503(18) . ?
C27 C33 1.572(19) . ?
C27 C37 1.583(14) . ?
C29 H29A 0.9800 . ?
C29 H29B 0.9800 . ?
C29 H29C 0.9800 . ?
C15 H15A 0.9800 . ?
C15 H15B 0.9800 . ?
C15 H15C 0.9800 . ?
C31 C17 1.553(4) . ?
C31 C35 1.559(4) . ?
C31 C19 1.535(5) . ?
F2 C41 1.469(12) . ?
F33 C5 1.499(13) . ?
F17 C21 1.385(10) . ?
F35 C21 1.409(14) . ?
F9 C43 1.296(13) . ?
F37 C43 1.248(12) . ?
F19 C11 1.277(12) . ?
F39 C11 1.285(13) . ?
F5 C11 1.479(15) . ?
F41 C43 1.523(15) . ?
F21 C45 1.343(16) . ?
F43 C45 1.481(16) . ?
C45 F11 1.264(15) . ?
F23 C47 1.30(6) . ?
F47 C3 1.31(5) . ?
F3 C3 1.24(5) . ?
F49 C47 1.28(5) . ?
F25 C49 1.24(3) . ?
F51 C49 1.44(3) . ?
F13 C3 1.29(4) . ?
F53 C49 1.38(2) . ?
C23 C47 1.75(7) . ?
C23 C3 1.47(8) . ?
C23 C49 1.48(7) . ?
O2 C25 1.39(7) . ?
F27 C51 1.10(5) . ?
F55 C51 1.52(4) . ?
F7 C51 1.28(5) . ?
F57 C13 1.28(5) . ?
F29 C39A 1.365(19) . ?
F59 C39A 1.325(18) . ?
F15 C13 1.31(5) . ?
F61 C13 1.44(4) . ?
F31 C39A 1.34(2) . ?
C25 C51 1.54(2) . ?
C25 C13 1.54(2) . ?
C25 C39A 1.54(2) . ?

loop_
_geom_torsion_atom_site_label_1
_geom_torsion_atom_site_label_2
_geom_torsion_atom_site_label_3
_geom_torsion_atom_site_label_4
_geom_torsion
_geom_torsion_site_symmetry_1
_geom_torsion_site_symmetry_2
_geom_torsion_site_symmetry_3
_geom_torsion_site_symmetry_4
_geom_torsion_publ_flag
Fe1 C12 C14 C38 60.02(15) . . . . ?
Fe1 C12 C14 C53 -122.7(2) . . . . ?
Fe1 C12 C18 C28 -60.22(15) . . . . ?
Fe1 C12 C18 C50 122.8(2) . . . . ?
Fe1 C14 C38 C28 60.42(15) . . . . ?
Fe1 C14 C38 C15 -122.0(2) . . . . ?
Fe1 C18 C28 C38 -60.06(15) . . . . ?
Fe1 C18 C28 C52 122.1(2) . . . . ?
Fe1 C28 C38 C14 -60.45(15) . . . . ?
Fe1 C28 C38 C15 122.0(2) . . . . ?
Mn1 C1 C4 C8 62.65(15) . . . . ?
Mn1 C1 C6 C26 -66.9(3) . . . . ?
Mn1 C1 C6 C36 57.2(3) . . . . ?
Mn1 C1 C6 C40 175.29(19) . . . . ?
Mn1 C1 C10 C20 -62.69(15) . . . . ?
Mn1 C4 C8 C16 -129.51(19) . . . . ?
Mn1 C4 C8 C20 60.82(14) . . . . ?
Mn1 C8 C16 C24 41.8(3) . . . . ?
Mn1 C8 C16 C32 165.46(17) . . . . ?
Mn1 C8 C16 C48 -79.2(3) . . . . ?
Mn1 C8 C20 C10 59.59(14) . . . . ?
Mn1 C8 C20 C30 -134.6(2) . . . . ?
Mn1 C10 C20 C8 -60.91(14) . . . . ?
Mn1 C10 C20 C30 130.46(18) . . . . ?
Mn1 C20 C30 C22 163.04(17) . . . . ?
Mn1 C20 C30 C34 -74.8(3) . . . . ?
Mn1 C20 C30 C44 47.7(3) . . . . ?
Al08 O1 C46 C5 -178.7(5) . . . . ?
Al08 O1 C46 C41 -54.7(7) . . . . ?
Al08 O1 C46 C21 69.0(6) . . . . ?
Al08 O1 C46 C43 -81.4(7) . . . . ?
Al08 O1 C46 C11 37.7(8) . . . . ?
Al08 O1 C46 C45 166.3(8) . . . . ?
Al08 O4 C31 C17 70.6(5) . . . . ?
Al08 O4 C31 C35 -171.5(3) . . . . ?
Al08 O4 C31 C19 -51.7(5) . . . . ?
Al08 O5 C27 C2 14(2) . . . . ?
Al08 O5 C27 C33 -106.8(12) . . . . ?
Al08 O5 C27 C37 138.2(8) . . . . ?
Al08 O5 C23 C47 21(9) . . . . ?
Al08 O5 C23 C3 -102(6) . . . . ?
Al08 O5 C23 C49 130(5) . . . . ?
Al08 O3 C42 C7 59.2(5) . . . . ?
Al08 O3 C42 C9 177.4(3) . . . . ?
Al08 O3 C42 C39 -63.2(7) . . . . ?
Al08 O2 C25 C51 -87(8) . . . . ?
Al08 O2 C25 C13 29(9) . . . . ?
Al08 O2 C25 C39A 144(6) . . . . ?
O1 Al08 O4 C31 -162.7(4) . . . . ?
O1 Al08 O5 C27 -77.8(13) . . . . ?
O1 Al08 O5 C23 -81(7) . . . . ?
O1 Al08 O3 C42 -34.4(5) . . . . ?
O1 Al08 O2 C25 107(7) . . . . ?
O1 C46 C5 F20 -159.0(8) . . . . ?
O1 C46 C5 F56 -36.6(11) . . . . ?
O1 C46 C5 F33 87.1(8) . . . . ?
O1 C46 C41 F60 -159.0(7) . . . . ?
O1 C46 C41 F62 -39.9(9) . . . . ?
O1 C46 C41 F2 84.0(7) . . . . ?
O1 C46 C21 F63 -51.1(9) . . . . ?
O1 C46 C21 F17 -165.3(6) . . . . ?
O1 C46 C21 F35 75.6(6) . . . . ?
O1 C46 C43 F9 -164.4(9) . . . . ?
O1 C46 C43 F37 -23.4(12) . . . . ?
O1 C46 C43 F41 85.9(6) . . . . ?
O1 C46 C11 F19 -164.9(10) . . . . ?
O1 C46 C11 F39 -26.9(13) . . . . ?
O1 C46 C11 F5 82.4(7) . . . . ?
O1 C46 C45 F21 -170.3(12) . . . . ?
O1 C46 C45 F43 76.2(11) . . . . ?
O1 C46 C45 F11 -42.7(15) . . . . ?
O4 Al08 O1 C46 34.9(4) . . . . ?
O4 Al08 O5 C27 163.0(12) . . . . ?
O4 Al08 O5 C23 160(7) . . . . ?
O4 Al08 O3 C42 85.8(4) . . . . ?
O4 Al08 O2 C25 -143(7) . . . . ?
O4 C31 C17 F6 -79.6(3) . . . . ?
O4 C31 C17 F22 160.4(3) . . . . ?
O4 C31 C17 F38 39.5(3) . . . . ?
O4 C31 C35 F16 45.3(4) . . . . ?
O4 C31 C35 F32 165.9(3) . . . . ?
O4 C31 C35 F34 -74.6(3) . . . . ?
O4 C31 C19 F14 44.9(3) . . . . ?
O4 C31 C19 F40 165.2(3) . . . . ?
O4 C31 C19 F52 -74.4(3) . . . . ?
O5 Al08 O1 C46 -84.8(4) . . . . ?
O5 Al08 O4 C31 -42.3(4) . . . . ?
O5 Al08 O3 C42 -153.7(4) . . . . ?
O5 Al08 O2 C25 -15(7) . . . . ?
O5 C27 C2 F4 43.3(13) . . . . ?
O5 C27 C2 F12 -76.1(12) . . . . ?
O5 C27 C2 F30 163.9(9) . . . . ?
O5 C27 C33 F18 -72.3(9) . . . . ?
O5 C27 C33 F26 46.8(11) . . . . ?
O5 C27 C33 F48 167.2(9) . . . . ?
O5 C27 C37 F44 37.5(11) . . . . ?
O5 C27 C37 F46 -80.0(9) . . . . ?
O5 C27 C37 F54 160.4(7) . . . . ?
O5 C23 C47 F4 29(5) . . . . ?
O5 C23 C47 F23 -90(5) . . . . ?
O5 C23 C47 F49 143(4) . . . . ?
O5 C23 C3 F47 -76(4) . . . . ?
O5 C23 C3 F3 51(5) . . . . ?
O5 C23 C3 F13 177(4) . . . . ?
O5 C23 C49 F25 47(3) . . . . ?
O5 C23 C49 F51 -81(3) . . . . ?
O5 C23 C49 F53 169(2) . . . . ?
O3 Al08 O1 C46 157.9(4) . . . . ?
O3 Al08 O4 C31 77.1(4) . . . . ?
O3 Al08 O5 C27 40.2(13) . . . . ?
O3 C42 C7 F1 38.4(5) . . . . ?
O3 C42 C7 F8 -82.1(4) . . . . ?
O3 C42 C7 F10 157.6(3) . . . . ?
O3 C42 C9 F24 -76.5(4) . . . . ?
O3 C42 C9 F42 46.2(4) . . . . ?
O3 C42 C9 F50 165.7(3) . . . . ?
O3 C42 C39 F28 41.6(6) . . . . ?
O3 C42 C39 F36 -74.4(6) . . . . ?
O3 C42 C39 F58 161.9(4) . . . . ?
C1 C4 C8 Mn1 -62.31(15) . . . . ?
C1 C4 C8 C16 168.17(19) . . . . ?
C1 C4 C8 C20 -1.5(2) . . . . ?
C1 C10 C20 Mn1 62.39(15) . . . . ?
C1 C10 C20 C8 1.5(2) . . . . ?
C1 C10 C20 C30 -167.15(18) . . . . ?
C4 C1 C6 C26 -164.6(2) . . . . ?
C4 C1 C6 C36 -40.4(3) . . . . ?
C4 C1 C6 C40 77.7(3) . . . . ?
C4 C1 C10 Mn1 60.32(14) . . . . ?
C4 C1 C10 C20 -2.4(2) . . . . ?
C4 C8 C16 C24 130.8(2) . . . . ?
C4 C8 C16 C32 -105.6(2) . . . . ?
C4 C8 C16 C48 9.8(3) . . . . ?
C4 C8 C20 Mn1 -59.58(14) . . . . ?
C4 C8 C20 C10 0.0(2) . . . . ?
C4 C8 C20 C30 165.8(2) . . . . ?
C6 C1 C4 Mn1 131.5(2) . . . . ?
C6 C1 C4 C8 -165.9(2) . . . . ?
C6 C1 C10 Mn1 -131.3(2) . . . . ?
C6 C1 C10 C20 166.1(2) . . . . ?
C8 C20 C30 C22 -88.0(3) . . . . ?
C8 C20 C30 C34 34.1(3) . . . . ?
C8 C20 C30 C44 156.7(2) . . . . ?
C10 C1 C4 Mn1 -60.27(14) . . . . ?
C10 C1 C4 C8 2.4(2) . . . . ?
C10 C1 C6 C26 29.5(3) . . . . ?
C10 C1 C6 C36 153.6(2) . . . . ?
C10 C1 C6 C40 -88.3(3) . . . . ?
C10 C20 C30 C22 76.5(2) . . . . ?
C10 C20 C30 C34 -161.4(2) . . . . ?
C10 C20 C30 C44 -38.8(3) . . . . ?
C12 C14 C38 Fe1 -60.19(15) . . . . ?
C12 C14 C38 C28 0.2(2) . . . . ?
C12 C14 C38 C15 177.8(2) . . . . ?
C12 C18 C28 Fe1 60.18(15) . . . . ?
C12 C18 C28 C38 0.1(2) . . . . ?
C12 C18 C28 C52 -177.7(2) . . . . ?
C14 C12 C18 Fe1 60.24(15) . . . . ?
C14 C12 C18 C28 0.0(2) . . . . ?
C14 C12 C18 C50 -177.0(2) . . . . ?
C16 C8 C20 Mn1 132.4(2) . . . . ?
C16 C8 C20 C10 -168.0(2) . . . . ?
C16 C8 C20 C30 -2.2(4) . . . . ?
C18 C12 C14 Fe1 -60.17(15) . . . . ?
C18 C12 C14 C38 -0.2(2) . . . . ?
C18 C12 C14 C53 177.1(2) . . . . ?
C18 C28 C38 Fe1 60.23(15) . . . . ?
C18 C28 C38 C14 -0.2(2) . . . . ?
C18 C28 C38 C15 -177.8(2) . . . . ?
C20 C8 C16 C24 -62.7(3) . . . . ?
C20 C8 C16 C32 61.0(3) . . . . ?
C20 C8 C16 C48 176.4(2) . . . . ?
C50 C18 C28 Fe1 -122.8(2) . . . . ?
C50 C18 C28 C38 177.1(2) . . . . ?
C50 C18 C28 C52 -0.7(4) . . . . ?
C52 C28 C38 Fe1 -122.0(2) . . . . ?
C52 C28 C38 C14 177.6(2) . . . . ?
C52 C28 C38 C15 0.0(4) . . . . ?
C53 C14 C38 Fe1 122.5(2) . . . . ?
C53 C14 C38 C28 -177.0(2) . . . . ?
C53 C14 C38 C15 0.5(4) . . . . ?
C7 C42 C9 F24 42.2(5) . . . . ?
C7 C42 C9 F42 165.0(4) . . . . ?
C7 C42 C9 F50 -75.5(4) . . . . ?
C7 C42 C39 F28 -81.3(5) . . . . ?
C7 C42 C39 F36 162.7(4) . . . . ?
C7 C42 C39 F58 39.0(7) . . . . ?
C29 C12 C14 Fe1 123.1(2) . . . . ?
C29 C12 C14 C38 -176.9(2) . . . . ?
C29 C12 C14 C53 0.4(4) . . . . ?
C29 C12 C18 Fe1 -123.0(2) . . . . ?
C29 C12 C18 C28 176.8(2) . . . . ?
C29 C12 C18 C50 -0.2(4) . . . . ?
C2 C27 C33 F18 164.2(8) . . . . ?
C2 C27 C33 F26 -76.7(10) . . . . ?
C2 C27 C33 F48 43.6(11) . . . . ?
C2 C27 C37 F44 164.3(7) . . . . ?
C2 C27 C37 F46 46.8(9) . . . . ?
C2 C27 C37 F54 -72.8(10) . . . . ?
C33 C27 C2 F4 161.9(7) . . . . ?
C33 C27 C2 F12 42.4(10) . . . . ?
C33 C27 C2 F30 -77.6(12) . . . . ?
C33 C27 C37 F44 -77.0(9) . . . . ?
C33 C27 C37 F46 165.4(7) . . . . ?
C33 C27 C37 F54 45.9(10) . . . . ?
C17 C31 C35 F16 163.8(3) . . . . ?
C17 C31 C35 F32 -75.6(4) . . . . ?
C17 C31 C35 F34 43.9(4) . . . . ?
C17 C31 C19 F14 -77.1(3) . . . . ?
C17 C31 C19 F40 43.1(4) . . . . ?
C17 C31 C19 F52 163.5(3) . . . . ?
C35 C31 C17 F6 163.6(3) . . . . ?
C35 C31 C17 F22 43.6(4) . . . . ?
C35 C31 C17 F38 -77.3(3) . . . . ?
C35 C31 C19 F14 163.2(3) . . . . ?
C35 C31 C19 F40 -76.6(3) . . . . ?
C35 C31 C19 F52 43.8(3) . . . . ?
C9 C42 C7 F1 -77.9(5) . . . . ?
C9 C42 C7 F8 161.6(3) . . . . ?
C9 C42 C7 F10 41.2(5) . . . . ?
C9 C42 C39 F28 159.5(4) . . . . ?
C9 C42 C39 F36 43.5(5) . . . . ?
C9 C42 C39 F58 -80.2(5) . . . . ?
C37 C27 C2 F4 -81.1(9) . . . . ?
C37 C27 C2 F12 159.5(7) . . . . ?
C37 C27 C2 F30 39.5(13) . . . . ?
C37 C27 C33 F18 44.9(10) . . . . ?
C37 C27 C33 F26 164.0(8) . . . . ?
C37 C27 C33 F48 -75.6(11) . . . . ?
C19 C31 C17 F6 43.5(3) . . . . ?
C19 C31 C17 F22 -76.5(4) . . . . ?
C19 C31 C17 F38 162.6(3) . . . . ?
C19 C31 C35 F16 -75.7(4) . . . . ?
C19 C31 C35 F32 44.9(4) . . . . ?
C19 C31 C35 F34 164.4(3) . . . . ?
C39 C42 C7 F1 163.0(4) . . . . ?
C39 C42 C7 F8 42.6(6) . . . . ?
C39 C42 C7 F10 -77.8(5) . . . . ?
C39 C42 C9 F24 161.4(4) . . . . ?
C39 C42 C9 F42 -75.9(5) . . . . ?
C39 C42 C9 F50 43.6(5) . . . . ?
C5 C46 C41 F60 -39.8(11) . . . . ?
C5 C46 C41 F62 79.3(9) . . . . ?
C5 C46 C41 F2 -156.8(7) . . . . ?
C5 C46 C21 F63 -162.7(8) . . . . ?
C5 C46 C21 F17 83.1(9) . . . . ?
C5 C46 C21 F35 -36.0(8) . . . . ?
C41 C46 C5 F20 78.0(11) . . . . ?
C41 C46 C5 F56 -159.6(9) . . . . ?
C41 C46 C5 F33 -35.9(11) . . . . ?
C41 C46 C21 F63 72.0(9) . . . . ?
C41 C46 C21 F17 -42.3(9) . . . . ?
C41 C46 C21 F35 -161.3(6) . . . . ?
C21 C46 C5 F20 -47.1(11) . . . . ?
C21 C46 C5 F56 75.3(11) . . . . ?
C21 C46 C5 F33 -161.0(8) . . . . ?
C21 C46 C41 F60 81.5(9) . . . . ?
C21 C46 C41 F62 -159.4(7) . . . . ?
C21 C46 C41 F2 -35.5(8) . . . . ?
C43 C46 C11 F19 -45.3(14) . . . . ?
C43 C46 C11 F39 92.8(11) . . . . ?
C43 C46 C11 F5 -157.9(7) . . . . ?
C43 C46 C45 F21 75.4(15) . . . . ?
C43 C46 C45 F43 -38.1(11) . . . . ?
C43 C46 C45 F11 -157.0(12) . . . . ?
C11 C46 C43 F9 68.4(12) . . . . ?
C11 C46 C43 F37 -150.5(11) . . . . ?
C11 C46 C43 F41 -41.2(8) . . . . ?
C11 C46 C45 F21 -37.3(16) . . . . ?
C11 C46 C45 F43 -150.8(10) . . . . ?
C11 C46 C45 F11 90.3(13) . . . . ?
C45 C46 C43 F9 -47.3(13) . . . . ?
C45 C46 C43 F37 93.7(12) . . . . ?
C45 C46 C43 F41 -157.0(8) . . . . ?
C45 C46 C11 F19 66.2(14) . . . . ?
C45 C46 C11 F39 -155.8(12) . . . . ?
C45 C46 C11 F5 -46.5(9) . . . . ?
C47 C23 C3 F47 159(3) . . . . ?
C47 C23 C3 F3 -74(4) . . . . ?
C47 C23 C3 F13 53(4) . . . . ?
C47 C23 C49 F25 157(3) . . . . ?
C47 C23 C49 F51 29(4) . . . . ?
C47 C23 C49 F53 -81(4) . . . . ?
C3 C23 C47 F4 159(3) . . . . ?
C3 C23 C47 F23 40(5) . . . . ?
C3 C23 C47 F49 -87(5) . . . . ?
C3 C23 C49 F25 -77(5) . . . . ?
C3 C23 C49 F51 155(4) . . . . ?
C3 C23 C49 F53 46(5) . . . . ?
C49 C23 C47 F4 -65(4) . . . . ?
C49 C23 C47 F23 176(3) . . . . ?
C49 C23 C47 F49 49(5) . . . . ?
C49 C23 C3 F47 32(5) . . . . ?
C49 C23 C3 F3 159(4) . . . . ?
C49 C23 C3 F13 -75(5) . . . . ?
O2 Al08 O1 C46 137.5(8) . . . . ?
O2 Al08 O4 C31 99.1(8) . . . . ?
O2 Al08 O5 C23 35(7) . . . . ?
O2 C25 C51 F27 49(6) . . . . ?
O2 C25 C51 F55 -70(4) . . . . ?
O2 C25 C51 F7 -179(3) . . . . ?
O2 C25 C13 F57 -70(4) . . . . ?
O2 C25 C13 F15 38(5) . . . . ?
O2 C25 C13 F61 153(3) . . . . ?
O2 C25 C39A F29 83(2) . . . . ?
O2 C25 C39A F59 -76(3) . . . . ?
O2 C25 C39A F31 178(2) . . . . ?
C51 C25 C13 F57 60(6) . . . . ?
C51 C25 C13 F15 167(4) . . . . ?
C51 C25 C13 F61 -78(5) . . . . ?
C51 C25 C39A F29 -47(6) . . . . ?
C51 C25 C39A F59 154(4) . . . . ?
C51 C25 C39A F31 48(5) . . . . ?
C13 C25 C51 F27 -70(6) . . . . ?
C13 C25 C51 F55 171(4) . . . . ?
C13 C25 C51 F7 63(5) . . . . ?
C13 C25 C39A F29 -168(4) . . . . ?
C13 C25 C39A F59 33(5) . . . . ?
C13 C25 C39A F31 -73(4) . . . . ?
C39A C25 C51 F27 163(5) . . . . ?
C39A C25 C51 F55 44(6) . . . . ?
C39A C25 C51 F7 -64(6) . . . . ?
C39A C25 C13 F57 -168(4) . . . . ?
C39A C25 C13 F15 -60(6) . . . . ?
C39A C25 C13 F61 54(5) . . . . ?

loop_
_exptl_oxdiff_crystal_face_indexfrac_h
_exptl_oxdiff_crystal_face_indexfrac_k
_exptl_oxdiff_crystal_face_indexfrac_l
_exptl_oxdiff_crystal_face_x
_exptl_oxdiff_crystal_face_y
_exptl_oxdiff_crystal_face_z
5.4336 6.8542 7.1483 0.0917 0.3821 0.9195
6.0638 6.8677 5.0601 0.0573 0.2384 0.9695
3.4350 -0.6098 -13.9345 -0.2273 -0.9481 0.2226
-4.7905 -6.7105 -8.7945 -0.1194 -0.4976 -0.8592
-6.1609 -3.1000 9.3357 0.1656 0.6911 -0.7036
-4.7568 -0.9839 12.4707 0.2092 0.8728 -0.4409
2.8806 -12.4159 -4.5725 -0.9500 -0.2817 -0.1351
7.7635 0.2537 -0.7518 -0.4541 -0.1347 0.8807
5.6733 9.0868 2.5056 0.2242 0.0664 0.9723
-7.2415 4.8608 2.4507 0.7420 0.2200 -0.6333
-3.1744 12.2035 4.5313 0.9545 0.2830 0.0943
-4.9625 -10.2436 -2.9794 -0.3395 -0.1006 -0.9352
3.2935 -8.0018 -11.0101 -0.6881 -0.7255 -0.0090
-6.8414 2.1066 7.6351 0.5370 0.5664 -0.6252
-0.0000 -1.0000 1.0000 -0.0644 0.0695 -0.0228
0.0000 1.0000 -1.0000 0.0644 -0.0695 0.0228
-5.6046 2.0901 -9.4649 0.4849 -0.5676 -0.6654
-5.3281 9.3596 -3.6752 0.9176 -0.2200 -0.3309
